data_7130966
loop_
_publ_author_name
'Cao, Fan'
'Duan, Honghong'
'Li, Qingfang'
'Cao, Liping'

_publ_section_title
;
 A tetraphenylethene-based hexacationic molecular cage with an open cavity
;
_journal_name_full 'Chemical Communications'
_journal_paper_doi 10.1039/D2CC05153B
_journal_year 2022
_chemical_formula_moiety 'C108 H86 N6 O2, C24 H12, 6(F6 P), 7[CH3CN]'
_chemical_formula_sum 'C146 H119 F36 N13 O2 P6'
_chemical_formula_weight 2957.35
_space_group_crystal_system orthorhombic
_space_group_IT_number 33
_space_group_name_Hall 'P 2c -2n'
_space_group_name_H-M_alt 'P n a 21'
_atom_sites_solution_hydrogens geom
_audit_block_doi 10.5517/ccdc.csd.cc2cz0p2
_audit_creation_date 2022-10-15
_audit_creation_method
;
Olex2 1.5
(compiled 2022.04.07 svn.rca3783a0 for OlexSys, GUI svn.r6498)
;
_audit_update_record
;
2022-11-01 deposited with the CCDC.	2022-11-08 downloaded from the CCDC.
;
_cell_angle_alpha 90
_cell_angle_beta 90
_cell_angle_gamma 90
_cell_formula_units_Z 4
_cell_length_a 48.4768(18)
_cell_length_b 17.0639(7)
_cell_length_c 16.7750(7)
_cell_measurement_reflns_used 9973
_cell_measurement_temperature 150.00
_cell_measurement_theta_max 54.22
_cell_measurement_theta_min 3.17
_cell_volume 13876.3(10)
_computing_cell_refinement 'SAINT V8.38A (Bruker, 2018)'
_computing_data_collection Bruker
_computing_data_reduction 'SAINT V8.38A (Bruker, 2018)'
_computing_molecular_graphics 'Olex2 1.5 (Dolomanov et al., 2009)'
_computing_publication_material 'Olex2 1.5 (Dolomanov et al., 2009)'
_computing_structure_refinement 'SHELXL 2018/3 (Sheldrick, 2015)'
_computing_structure_solution 'SHELXT 2014/5 (Sheldrick, 2014)'
_diffrn_ambient_temperature 150.00
_diffrn_measured_fraction_theta_full 0.996
_diffrn_measured_fraction_theta_max 0.996
_diffrn_measurement_device_type 'Bruker APEX-II CCD'
_diffrn_measurement_method '\f and \w scans'
_diffrn_radiation_type GaK\a
_diffrn_radiation_wavelength 1.34139
_diffrn_reflns_av_R_equivalents 0.0460
_diffrn_reflns_av_unetI/netI 0.0279
_diffrn_reflns_Laue_measured_fraction_full 0.996
_diffrn_reflns_Laue_measured_fraction_max 0.996
_diffrn_reflns_limit_h_max 57
_diffrn_reflns_limit_h_min -57
_diffrn_reflns_limit_k_max 20
_diffrn_reflns_limit_k_min -14
_diffrn_reflns_limit_l_max 19
_diffrn_reflns_limit_l_min -14
_diffrn_reflns_number 147092
_diffrn_reflns_point_group_measured_fraction_full 0.897
_diffrn_reflns_point_group_measured_fraction_max 0.897
_diffrn_reflns_theta_full 52.981
_diffrn_reflns_theta_max 52.981
_diffrn_reflns_theta_min 2.755
_diffrn_source_current 2.86
_diffrn_source_power 0.1997996
_diffrn_source_voltage 69.86
_diffrn_standards_number 0
_exptl_absorpt_coefficient_mu 1.067
_exptl_absorpt_correction_T_max 0.7508
_exptl_absorpt_correction_T_min 0.6157
_exptl_absorpt_correction_type multi-scan
_exptl_absorpt_process_details
;
SADABS-2016/2 (Bruker,2016/2) was used for absorption correction.
wR2(int) was 0.1348 before and 0.0637 after correction.
The Ratio of minimum to maximum transmission is 0.8201.
The \l/2 correction factor is Not present.
;
_exptl_crystal_colour 'dull light orange'
_exptl_crystal_colour_lustre dull
_exptl_crystal_colour_modifier light
_exptl_crystal_colour_primary orange
_exptl_crystal_density_diffrn 1.416
_exptl_crystal_description block
_exptl_crystal_F_000 6064
_exptl_crystal_size_max 0.24
_exptl_crystal_size_mid 0.22
_exptl_crystal_size_min 0.2
_refine_diff_density_max 0.742
_refine_diff_density_min -0.584
_refine_diff_density_rms 0.071
_refine_ls_abs_structure_details
;
 Refined as an inversion twin.
;
_refine_ls_abs_structure_Flack 0.08(5)
_refine_ls_extinction_method none
_refine_ls_goodness_of_fit_ref 1.073
_refine_ls_hydrogen_treatment constr
_refine_ls_matrix_type full
_refine_ls_number_parameters 1514
_refine_ls_number_reflns 21996
_refine_ls_number_restraints 3697
_refine_ls_restrained_S_all 1.113
_refine_ls_R_factor_all 0.0974
_refine_ls_R_factor_gt 0.0910
_refine_ls_shift/su_max 0.005
_refine_ls_shift/su_mean 0.000
_refine_ls_structure_factor_coef Fsqd
_refine_ls_weighting_details 'w=1/[\s^2^(Fo^2^)+(0.0100P)^2^+40.0000P] where P=(Fo^2^+2Fc^2^)/3'
_refine_ls_weighting_scheme calc
_refine_ls_wR_factor_gt 0.1862
_refine_ls_wR_factor_ref 0.1891
_reflns_Friedel_coverage 0.736
_reflns_Friedel_fraction_full 0.790
_reflns_Friedel_fraction_max 0.790
_reflns_number_gt 19701
_reflns_number_total 21996
_reflns_threshold_expression 'I > 2\s(I)'
_cod_data_source_file d2cc05153b2.cif
_cod_data_source_block a_a
_cod_database_code 7130966
_shelx_shelxl_version_number 2018/3
_shelx_space_group_comment
;
The symmetry employed for this shelxl refinement is uniquely defined
by the following loop, which should always be used as a source of
symmetry information in preference to the above space-group names.
They are only intended as comments.
;
_shelx_estimated_absorpt_t_max 0.815
_shelx_estimated_absorpt_t_min 0.784
_olex2_refinement_description
;
1. Twinned data refinement
 Scales: 0.92(5)
 0.08(5)
2. Fixed Uiso
 At 1.2 times of:
  All C(H) groups, All C(H,H) groups
 At 1.5 times of:
  All C(H,H,H) groups
3. Restrained distances
 C65-C7 = C129-C65 = C59-C129 = C59-C123 = C123-C102 = C7-C102
 1.39 with sigma of 0.01
 C31-C117 = C125-C31 = C65-C125 = C117-C57
 1.39 with sigma of 0.01
 C57-C7 = C57-C113 = C113-C104 = C115-C104 = C115-C102 = C115-C111 = C111-C29 =
  C61-C29 = C61-C123 = C61-C121
 1.39 with sigma of 0.01
 C125-C31 = C31-C117 = C117-C57 = C2-C110 = C110-C98 = C119-C98 = C57-C7 =
 C113-C104 = C57-C113 = C115-C104
 1.39 with sigma of 0.01
 C125-C117
 2.39 with sigma of 0.01
 C104-C102
 2.39 with sigma of 0.01
 C7-C129
 2.39 with sigma of 0.01
 C102-C57
 2.39 with sigma of 0.01
 C117-C7
 2.39 with sigma of 0.01
 C110-C129
 2.39 with sigma of 0.01
 C57-C104
 2.39 with sigma of 0.01
 C2-C98
 2.39 with sigma of 0.01
 C102-C65
 2.39 with sigma of 0.01
 C110-C119
 2.39 with sigma of 0.01
 C65-C31
 2.39 with sigma of 0.01
 C98-C59
 2.39 with sigma of 0.01
 C31-C57
 2.39 with sigma of 0.01
 C119-C129
 2.39 with sigma of 0.01
 C57-C65
 2.39 with sigma of 0.01
 C59-C2
 2.39 with sigma of 0.01
 C7-C113
 2.39 with sigma of 0.01
 C129-C123
 2.39 with sigma of 0.01
 C113-C115
 2.39 with sigma of 0.01
 C59-C102
 2.39 with sigma of 0.01
 C115-C7
 2.39 with sigma of 0.01
 C123-C7
 2.39 with sigma of 0.01
 P2-F9 = P2-F21 = P2-F17 = P2-F11 = P2-F23B
 1.63 with sigma of 0.01
 P4-F39 = P4-F3B = P4-F38 = P4-F23A = P4-F41 = P4-F40
 1.63 with sigma of 0.01
 F3A-P2
 1.63 with sigma of 0.01
 F3A-F23B
 2.4 with sigma of 0.01
 F3A-F9
 2.4 with sigma of 0.01
 F38-F3B
 2.4 with sigma of 0.01
 F38-F40
 2.4 with sigma of 0.01
 F41-F3B
 2.4 with sigma of 0.01
 F23A-F41
 2.4 with sigma of 0.01
 F41-F39
 2.4 with sigma of 0.01
 F40-F41
 2.4 with sigma of 0.01
 C111-C102
 2.39 with sigma of 0.01
 C29-C115
 2.39 with sigma of 0.01
 C115-C123
 2.39 with sigma of 0.01
 C102-C61
 2.39 with sigma of 0.01
 C61-C111
 2.39 with sigma of 0.01
 C123-C29
 2.39 with sigma of 0.01
 C29-C111 = C115-C111 = C115-C102 = C61-C29 = C123-C102 = C59-C129 = C7-C102 =
 C7-C65 = C31-C125 = C31-C117 = C57-C117 = C7-C57 = C57-C113 = C113-C104 = C115-
 C104 = C98-C119 = C98-C110 = C2-C110
 1.39 with sigma of 0.001
4. Rigid bond restraints
 All non-hydrogen atoms
 with sigma for 1-2 distances of 0.01 and sigma for 1-3 distances of 0.01
5. Uiso/Uaniso restraints and constraints
All non-hydrogen atoms have similar U: within 2A with sigma of 0.01 and sigma
for terminal atoms of 0.02 within 2A
Uanis(P3) \\sim Ueq: with sigma of 0.001 and sigma for terminal atoms of 0.002
Uanis(C111) \\sim Ueq, Uanis(C98) \\sim Ueq, Uanis(C102) \\sim Ueq, Uanis(C104)
\\sim Ueq, Uanis(C110) \\sim Ueq, Uanis(C7) \\sim Ueq, Uanis(C113) \\sim Ueq,
Uanis(C57) \\sim Ueq, Uanis(C115) \\sim Ueq, Uanis(C29) \\sim Ueq, Uanis(C117)
\\sim Ueq, Uanis(C59) \\sim Ueq, Uanis(C119) \\sim Ueq, Uanis(C15) \\sim Ueq,
Uanis(C121) \\sim Ueq, Uanis(C61) \\sim Ueq, Uanis(C123) \\sim Ueq, Uanis(C31)
\\sim Ueq, Uanis(C125) \\sim Ueq, Uanis(C63) \\sim Ueq, Uanis(C127) \\sim Ueq,
Uanis(C2) \\sim Ueq, Uanis(C129) \\sim Ueq, Uanis(C65) \\sim Ueq: with sigma of
0.01 and sigma for terminal atoms of 0.02
6. Rigid body (RIGU) restrains
 All non-hydrogen atoms
 with sigma for 1-2 distances of 0.01 and sigma for 1-3 distances of 0.02
7. Others
 Sof(P4)=Sof(F3B)=Sof(F23A)=Sof(F38)=Sof(F39)=Sof(F40)=Sof(F41)=1-FVAR(1)
 Sof(P2)=Sof(F3A)=Sof(F9)=Sof(F11)=Sof(F17)=Sof(F21)=Sof(F23B)=FVAR(1)
8.a Secondary CH2 refined with riding coordinates:
 C44(H44A,H44B), C53(H53A,H53B), C64(H64A,H64B), C96(H96A,H96B), C106(H10A,
 H10B), C109(H10C,H10D)
8.b Aromatic/amide H refined with riding coordinates:
 C46(H46), C72(H72), C38(H38), C107(H107), C76(H76), C73(H73), C34(H34),
 C37(H37), C128(H128), C26(H26), C5(H5), C14(H14), C40(H40), C10(H10), C97(H97),
  C51(H51), C62(H62), C75(H75), C32(H32), C39(H39), C100(H100), C84(H84),
 C89(H89), C20(H20), C13(H13), C19(H19), C27(H27), C33(H33), C41(H41), C43(H43),
  C108(H108), C103(H103), C101(H101), C132(H132), C114(H114), C22(H22),
 C24(H24), C47(H47), C50(H50), C25(H25), C95(H95), C66(H66), C69(H69), C30(H30),
  C80(H80), C9(H9), C68(H68), C78(H78), C105(H105), C88(H88), C99(H99),
 C79(H79), C48(H48), C92(H92), C82(H82), C83(H83), C87(H87), C85(H85), C86(H86),
  C42(H42), C94(H94), C130(H130), C1(H1), C8(H8), C18(H18), C122(H122),
 C126(H126), C131(H131), C29(H29), C31(H31), C15(H15), C121(H121), C98(H98),
 C104(H104), C110(H110), C111(H111), C113(H113), C117(H117), C63(H63),
 C127(H127)
8.c Fitted hexagon refined as free rotating group:
 N1(C46,C72,C21,C38,C107), N4(C76,C73,C4,C34,C37), N6(C128,C26,C116,C5,C14),
 C3(C40,C10,C12,C97,C51), C6(C62,C75,C71,C32,C39), C11(C100,C84,C60,C89,C20),
 C49(C43,C108,C93,C103,C101), C52(C132,C114,C124,C22,C24), C54(C47,C50,C58,C25,
 C95), C67(C69,C30,C35,C80,C9), C74(C78,C105,C56,C88,C99), C77(C79,C48,C81,C92,
 C82), C91(C87,C85,C36,C86,C42), C118(C130,C1,C28,C8,C18), C59(C119,C15,C121,
 C61,C123), C125(C63,C127,C2,C129,C65)
8.d Idealised Me refined as rotating group:
 C55(H55A,H55B,H55C), C120(H12A,H12B,H12C)
;
_smtbx_masks_special_details
;
A solvent mask was calculated and 648 electrons were 
found in a volume of 2332\%A^3^ in 2 voids per unit cell. 
This is consistent with the presence of 
7[CH3CN] per Asymmetric Unit 
which account for 616 electrons 
per unit cell.
;
_smtbx_masks_void_probe_radius 1.2
_smtbx_masks_void_truncation_radius 1.2
_olex2_submission_special_instructions 'No special instructions were received'

loop_
_space_group_symop_operation_xyz
'x, y, z'
'-x, -y, z+1/2'
'x+1/2, -y+1/2, z'
'-x+1/2, y+1/2, z+1/2'

loop_
_atom_site_label
_atom_site_type_symbol
_atom_site_fract_x
_atom_site_fract_y
_atom_site_fract_z
_atom_site_U_iso_or_equiv
_atom_site_adp_type
_atom_site_occupancy
_atom_site_site_symmetry_order
_atom_site_calc_flag
_atom_site_refinement_flags_posn
_atom_site_refinement_flags_adp
_atom_site_refinement_flags_occupancy
_atom_site_disorder_assembly
_atom_site_disorder_group
O1 O 0.42165(12) 0.7285(4) -0.0019(4) 0.0656(15) Uani 1 1 d . U . . .
O2 O 0.55759(12) 0.5380(4) 0.4289(4) 0.0630(15) Uani 1 1 d . U . . .
N1 N 0.50440(13) 0.0262(3) 0.2598(4) 0.075(2) Uani 1 1 d G U . . .
C46 C 0.51774(12) 0.0984(3) 0.2604(4) 0.078(2) Uani 1 1 d G U . . .
H46 H 0.531259 0.109959 0.221188 0.093 Uiso 1 1 calc R U . . .
C72 C 0.51130(12) 0.1535(3) 0.3185(4) 0.073(2) Uani 1 1 d G U . . .
H72 H 0.520414 0.202757 0.318990 0.087 Uiso 1 1 calc R U . . .
C21 C 0.49152(12) 0.1365(3) 0.3760(3) 0.0590(18) Uani 1 1 d G U . . .
C38 C 0.47818(11) 0.0644(3) 0.3753(4) 0.067(2) Uani 1 1 d G U . . .
H38 H 0.464657 0.052789 0.414597 0.081 Uiso 1 1 calc R U . . .
C107 C 0.48462(12) 0.0093(2) 0.3172(4) 0.079(2) Uani 1 1 d G U . . .
H107 H 0.475502 -0.040011 0.316796 0.095 Uiso 1 1 calc R U . . .
N2 N 0.43566(17) 0.1551(6) -0.0519(5) 0.077(2) Uani 1 1 d . U . . .
N3 N 0.35008(15) 0.7263(5) 0.8601(5) 0.0701(19) Uani 1 1 d . U . . .
N4 N 0.23290(10) 0.2938(3) 0.5432(3) 0.0662(18) Uani 1 1 d G U . . .
C76 C 0.22848(10) 0.3694(3) 0.5150(4) 0.074(2) Uani 1 1 d G U . . .
H76 H 0.213666 0.399806 0.535512 0.089 Uiso 1 1 calc R U . . .
C73 C 0.24572(11) 0.4005(3) 0.4569(4) 0.072(2) Uani 1 1 d G U . . .
H73 H 0.242703 0.452188 0.437647 0.086 Uiso 1 1 calc R U . . .
C4 C 0.26739(10) 0.3561(3) 0.4269(3) 0.0551(18) Uani 1 1 d G U . . .
C34 C 0.27181(9) 0.2805(3) 0.4550(3) 0.0571(19) Uani 1 1 d G U . . .
H34 H 0.286624 0.250106 0.434549 0.069 Uiso 1 1 calc R U . . .
C37 C 0.25457(11) 0.2494(3) 0.5132(4) 0.063(2) Uani 1 1 d G U . . .
H37 H 0.257587 0.197722 0.532414 0.076 Uiso 1 1 calc R U . . .
N5 N 0.31124(16) 0.2689(6) 0.8645(5) 0.084(2) Uani 1 1 d . U . . .
N6 N 0.26695(9) 0.8366(3) 0.5786(3) 0.0546(15) Uani 1 1 d G U . . .
C128 C 0.26491(10) 0.7557(3) 0.5712(3) 0.0588(19) Uani 1 1 d G U . . .
H128 H 0.253371 0.726890 0.606362 0.071 Uiso 1 1 calc R U . . .
C26 C 0.27976(11) 0.7168(2) 0.5123(4) 0.0579(19) Uani 1 1 d G U . . .
H26 H 0.278367 0.661530 0.507267 0.069 Uiso 1 1 calc R U . . .
C116 C 0.29665(10) 0.7589(3) 0.4608(3) 0.0490(16) Uani 1 1 d G U . . .
C5 C 0.29869(10) 0.8399(3) 0.4682(3) 0.0572(19) Uani 1 1 d G U . . .
H5 H 0.310234 0.868642 0.433044 0.069 Uiso 1 1 calc R U . . .
C14 C 0.28384(11) 0.8787(2) 0.5271(3) 0.0591(19) Uani 1 1 d G U . . .
H14 H 0.285237 0.934003 0.532139 0.071 Uiso 1 1 calc R U . . .
C3 C 0.30715(10) 0.8032(4) 0.8430(3) 0.062(2) Uani 1 1 d G U . . .
C40 C 0.28427(11) 0.7582(3) 0.8232(3) 0.061(2) Uani 1 1 d G U . . .
H40 H 0.280823 0.710374 0.850534 0.074 Uiso 1 1 calc R U . . .
C10 C 0.26643(9) 0.7830(3) 0.7635(4) 0.060(2) Uani 1 1 d G U . . .
H10 H 0.250796 0.752166 0.749928 0.072 Uiso 1 1 calc R U . . .
C12 C 0.27147(10) 0.8529(3) 0.7235(3) 0.0555(18) Uani 1 1 d G U . . .
C97 C 0.29435(11) 0.8980(3) 0.7433(4) 0.061(2) Uani 1 1 d G U . . .
H97 H 0.297798 0.945742 0.715981 0.073 Uiso 1 1 calc R U . . .
C51 C 0.31219(9) 0.8731(3) 0.8031(4) 0.069(2) Uani 1 1 d G U . . .
H51 H 0.327825 0.903952 0.816587 0.083 Uiso 1 1 calc R U . . .
C6 C 0.36229(9) 0.4455(3) 0.1560(3) 0.0487(16) Uani 1 1 d G U . . .
C62 C 0.39096(9) 0.4458(3) 0.1545(3) 0.0495(17) Uani 1 1 d G U . . .
H62 H 0.400880 0.483614 0.184682 0.059 Uiso 1 1 calc R U . . .
C75 C 0.40511(7) 0.3909(3) 0.1090(3) 0.0511(17) Uani 1 1 d G U . . .
H75 H 0.424703 0.391139 0.108065 0.061 Uiso 1 1 calc R U . . .
C71 C 0.39059(9) 0.3356(3) 0.0649(3) 0.0501(17) Uani 1 1 d G U . . .
C32 C 0.36192(9) 0.3353(3) 0.0663(3) 0.0522(18) Uani 1 1 d G U . . .
H32 H 0.352000 0.297525 0.036195 0.063 Uiso 1 1 calc R U . . .
C39 C 0.34777(7) 0.3902(3) 0.1118(4) 0.0526(18) Uani 1 1 d G U . . .
H39 H 0.328177 0.390000 0.112811 0.063 Uiso 1 1 calc R U . . .
C11 C 0.53684(9) 0.5152(3) 0.4802(3) 0.0517(17) Uani 1 1 d G U . . .
C100 C 0.51186(11) 0.5538(3) 0.4698(3) 0.059(2) Uani 1 1 d G U . . .
H100 H 0.510391 0.595028 0.431993 0.071 Uiso 1 1 calc R U . . .
C84 C 0.48902(9) 0.5322(3) 0.5149(4) 0.063(2) Uani 1 1 d G U . . .
H84 H 0.471945 0.558612 0.507770 0.076 Uiso 1 1 calc R U . . .
C60 C 0.49117(8) 0.4719(3) 0.5703(3) 0.0552(18) Uani 1 1 d G U . . .
C89 C 0.51615(10) 0.4333(3) 0.5806(3) 0.0481(17) Uani 1 1 d G U . . .
H89 H 0.517620 0.392086 0.618488 0.058 Uiso 1 1 calc R U . . .
C20 C 0.53899(8) 0.4549(3) 0.5356(3) 0.0516(18) Uani 1 1 d G U . . .
H20 H 0.556066 0.428501 0.542711 0.062 Uiso 1 1 calc R U . . .
C13 C 0.32625(19) 0.3373(7) 0.8784(6) 0.077(3) Uani 1 1 d . U . . .
H13 H 0.319049 0.377418 0.911693 0.093 Uiso 1 1 calc R U . . .
C16 C 0.35334(15) 0.5751(4) 0.2212(5) 0.0427(15) Uani 1 1 d . U . . .
C17 C 0.40574(17) 0.2734(5) 0.0223(5) 0.0582(19) Uani 1 1 d . U . . .
C19 C 0.3950(2) 0.1997(6) 0.0095(7) 0.081(3) Uani 1 1 d . U . . .
H19 H 0.376803 0.188949 0.027647 0.097 Uiso 1 1 calc R U . . .
C23 C 0.36256(19) 0.2857(8) 0.7963(6) 0.085(3) Uani 1 1 d . U . . .
C27 C 0.3219(2) 0.2115(9) 0.8230(8) 0.110(3) Uani 1 1 d . U . . .
H27 H 0.311334 0.165083 0.816124 0.132 Uiso 1 1 calc R U . . .
C33 C 0.39528(19) 0.7184(6) 0.8097(6) 0.071(2) Uani 1 1 d . U . . .
H33 H 0.413237 0.740280 0.805419 0.086 Uiso 1 1 calc R U . . .
C41 C 0.4466(2) 0.2245(6) -0.0426(6) 0.074(2) Uani 1 1 d . U . . .
H41 H 0.464812 0.234154 -0.061394 0.089 Uiso 1 1 calc R U . . .
C44 C 0.28230(18) 0.2630(7) 0.8939(7) 0.082(3) Uani 1 1 d . U . . .
H44A H 0.278231 0.307750 0.929633 0.099 Uiso 1 1 calc R U . . .
H44B H 0.280013 0.214047 0.924894 0.099 Uiso 1 1 calc R U . . .
C45 C 0.45806(15) 0.3647(6) 0.6088(5) 0.0586(18) Uani 1 1 d . U . . .
C49 C 0.43526(9) 0.3330(4) 0.6617(3) 0.068(2) Uani 1 1 d G U . . .
C43 C 0.43413(9) 0.3545(4) 0.7416(3) 0.062(2) Uani 1 1 d G U . . .
H43 H 0.449127 0.381803 0.765161 0.075 Uiso 1 1 calc R U . . .
C108 C 0.41105(11) 0.3359(4) 0.7870(3) 0.070(2) Uani 1 1 d G U . . .
H108 H 0.410272 0.350596 0.841600 0.084 Uiso 1 1 calc R U . . .
C93 C 0.38910(10) 0.2959(5) 0.7526(4) 0.081(2) Uani 1 1 d G U . . .
C103 C 0.39023(10) 0.2744(5) 0.6727(4) 0.093(3) Uani 1 1 d G U . . .
H103 H 0.375234 0.247095 0.649146 0.111 Uiso 1 1 calc R U . . .
C101 C 0.41331(11) 0.2930(5) 0.6273(3) 0.085(3) Uani 1 1 d G U . . .
H101 H 0.414089 0.278301 0.572706 0.101 Uiso 1 1 calc R U . . .
C52 C 0.37201(9) 0.6170(3) 0.1644(3) 0.0442(15) Uani 1 1 d G U . . .
C132 C 0.36628(8) 0.6137(3) 0.0832(3) 0.0519(18) Uani 1 1 d G U . . .
H132 H 0.350676 0.585350 0.064711 0.062 Uiso 1 1 calc R U . . .
C114 C 0.38340(10) 0.6518(3) 0.0292(2) 0.0531(18) Uani 1 1 d G U . . .
H114 H 0.379484 0.649517 -0.026213 0.064 Uiso 1 1 calc R U . . .
C124 C 0.40623(9) 0.6932(3) 0.0563(3) 0.0495(17) Uani 1 1 d G U . . .
C22 C 0.41196(8) 0.6965(3) 0.1375(3) 0.0483(17) Uani 1 1 d G U . . .
H22 H 0.427566 0.724821 0.155996 0.058 Uiso 1 1 calc R U . . .
C24 C 0.39485(10) 0.6584(3) 0.1915(3) 0.0460(16) Uani 1 1 d G U . . .
H24 H 0.398759 0.660654 0.246922 0.055 Uiso 1 1 calc R U . . .
C53 C 0.4529(2) 0.0872(7) -0.0812(7) 0.089(3) Uani 1 1 d . U . . .
H53A H 0.440849 0.046584 -0.104669 0.107 Uiso 1 1 calc R U . . .
H53B H 0.465818 0.105565 -0.123048 0.107 Uiso 1 1 calc R U . . .
C54 C 0.44756(10) 0.5021(4) 0.6521(4) 0.070(2) Uani 1 1 d G U . . .
C47 C 0.45657(8) 0.5508(4) 0.7132(4) 0.060(2) Uani 1 1 d G U . . .
H47 H 0.475455 0.550827 0.728321 0.073 Uiso 1 1 calc R U . . .
C50 C 0.43793(10) 0.5993(3) 0.7523(3) 0.058(2) Uani 1 1 d G U . . .
H50 H 0.444082 0.632531 0.794134 0.070 Uiso 1 1 calc R U . . .
C58 C 0.41029(9) 0.5992(4) 0.7303(4) 0.064(2) Uani 1 1 d G U . . .
C25 C 0.40129(8) 0.5505(4) 0.6691(4) 0.079(3) Uani 1 1 d G U . . .
H25 H 0.382402 0.550472 0.654007 0.095 Uiso 1 1 calc R U . . .
C95 C 0.41993(11) 0.5020(4) 0.6300(4) 0.081(3) Uani 1 1 d G U . . .
H95 H 0.413774 0.468767 0.588193 0.097 Uiso 1 1 calc R U . . .
C55 C 0.58249(19) 0.4929(6) 0.4300(6) 0.069(2) Uani 1 1 d . U . . .
H55A H 0.594273 0.508647 0.385360 0.104 Uiso 1 1 calc R U . . .
H55B H 0.577981 0.437104 0.425211 0.104 Uiso 1 1 calc R U . . .
H55C H 0.592251 0.502025 0.480342 0.104 Uiso 1 1 calc R U . . .
C64 C 0.25474(17) 0.8744(5) 0.6499(5) 0.059(2) Uani 1 1 d . U . . .
H64A H 0.235428 0.856789 0.656679 0.071 Uiso 1 1 calc R U . . .
H64B H 0.254680 0.932030 0.642912 0.071 Uiso 1 1 calc R U . . .
C66 C 0.34389(19) 0.6566(7) 0.8287(6) 0.071(2) Uani 1 1 d . U . . .
H66 H 0.325668 0.636787 0.833865 0.086 Uiso 1 1 calc R U . . .
C67 C 0.28654(8) 0.3883(3) 0.3620(3) 0.0497(17) Uani 1 1 d G U . . .
C69 C 0.31242(9) 0.3548(2) 0.3513(3) 0.0489(17) Uani 1 1 d G U . . .
H69 H 0.317171 0.308262 0.379124 0.059 Uiso 1 1 calc R U . . .
C30 C 0.33134(7) 0.3895(3) 0.3000(3) 0.0447(16) Uani 1 1 d G U . . .
H30 H 0.349023 0.366619 0.292740 0.054 Uiso 1 1 calc R U . . .
C35 C 0.32438(8) 0.4577(3) 0.2593(3) 0.0438(15) Uani 1 1 d G U . . .
C80 C 0.29850(9) 0.4912(2) 0.2700(3) 0.0508(18) Uani 1 1 d G U . . .
H80 H 0.293749 0.537745 0.242156 0.061 Uiso 1 1 calc R U . . .
C9 C 0.27958(7) 0.4565(3) 0.3213(3) 0.0505(18) Uani 1 1 d G U . . .
H9 H 0.261897 0.479389 0.328539 0.061 Uiso 1 1 calc R U . . .
C68 C 0.43251(19) 0.2823(6) -0.0070(6) 0.069(2) Uani 1 1 d . U . . .
H68 H 0.441177 0.331964 -0.001448 0.083 Uiso 1 1 calc R U . . .
C70 C 0.46591(16) 0.4412(6) 0.6119(6) 0.0587(18) Uani 1 1 d . U . . .
C74 C 0.49666(13) -0.0049(3) 0.1198(4) 0.075(2) Uani 1 1 d G U . . .
C78 C 0.46987(13) -0.0293(3) 0.1037(4) 0.080(2) Uani 1 1 d G U . . .
H78 H 0.461022 -0.065703 0.138072 0.096 Uiso 1 1 calc R U . . .
C105 C 0.45603(10) -0.0003(4) 0.0374(5) 0.083(3) Uani 1 1 d G U . . .
H105 H 0.437716 -0.016900 0.026458 0.099 Uiso 1 1 calc R U . . .
C56 C 0.46898(13) 0.0531(4) -0.0128(4) 0.077(2) Uani 1 1 d G U . . .
C88 C 0.49577(13) 0.0774(3) 0.0033(4) 0.076(2) Uani 1 1 d G U . . .
H88 H 0.504617 0.113855 -0.031047 0.092 Uiso 1 1 calc R U . . .
C99 C 0.50961(9) 0.0484(4) 0.0696(5) 0.077(2) Uani 1 1 d G U . . .
H99 H 0.527924 0.065053 0.080568 0.093 Uiso 1 1 calc R U . . .
C77 C 0.26222(12) 0.2634(4) 0.8240(3) 0.072(2) Uani 1 1 d G U . . .
C79 C 0.25512(13) 0.3336(3) 0.7874(4) 0.078(2) Uani 1 1 d G U . . .
H79 H 0.260878 0.381953 0.809959 0.093 Uiso 1 1 calc R U . . .
C48 C 0.23960(13) 0.3331(3) 0.7177(4) 0.075(2) Uani 1 1 d G U . . .
H48 H 0.234751 0.381086 0.692668 0.090 Uiso 1 1 calc R U . . .
C81 C 0.23118(11) 0.2623(4) 0.6846(3) 0.070(2) Uani 1 1 d G U . . .
C92 C 0.23829(12) 0.1921(3) 0.7212(4) 0.073(2) Uani 1 1 d G U . . .
H92 H 0.232531 0.143723 0.698611 0.087 Uiso 1 1 calc R U . . .
C82 C 0.25381(12) 0.1926(3) 0.7909(4) 0.075(2) Uani 1 1 d G U . . .
H82 H 0.258658 0.144589 0.815901 0.090 Uiso 1 1 calc R U . . .
C83 C 0.4097(2) 0.1400(7) -0.0292(7) 0.091(3) Uani 1 1 d . U . . .
H83 H 0.401454 0.090336 -0.038962 0.110 Uiso 1 1 calc R U . . .
C90 C 0.34647(15) 0.4984(4) 0.2111(5) 0.0448(15) Uani 1 1 d . U . . .
C91 C 0.48461(11) 0.1960(3) 0.4365(3) 0.0546(17) Uani 1 1 d G U . . .
C87 C 0.48304(10) 0.2747(3) 0.4157(3) 0.0508(17) Uani 1 1 d G U . . .
H87 H 0.486916 0.290544 0.362552 0.061 Uiso 1 1 calc R U . . .
C85 C 0.47581(10) 0.3303(2) 0.4726(3) 0.0513(17) Uani 1 1 d G U . . .
H85 H 0.474737 0.384055 0.458319 0.062 Uiso 1 1 calc R U . . .
C36 C 0.47014(11) 0.3071(3) 0.5503(3) 0.0547(17) Uani 1 1 d G U . . .
C86 C 0.47171(11) 0.2284(3) 0.5711(3) 0.066(2) Uani 1 1 d G U . . .
H86 H 0.467833 0.212549 0.624273 0.079 Uiso 1 1 calc R U . . .
C42 C 0.47894(11) 0.1728(2) 0.5143(4) 0.062(2) Uani 1 1 d G U . . .
H42 H 0.480012 0.119037 0.528506 0.074 Uiso 1 1 calc R U . . .
C94 C 0.35125(19) 0.3456(7) 0.8434(6) 0.077(2) Uani 1 1 d . U . . .
H94 H 0.361315 0.392765 0.850848 0.092 Uiso 1 1 calc R U . . .
C96 C 0.32803(19) 0.7729(7) 0.9025(6) 0.075(2) Uani 1 1 d . U . . .
H96A H 0.336583 0.817529 0.931031 0.090 Uiso 1 1 calc R U . . .
H96B H 0.318682 0.739289 0.942273 0.090 Uiso 1 1 calc R U . . .
C106 C 0.5108(2) -0.0294(5) 0.1937(7) 0.086(3) Uani 1 1 d . U . . .
H10A H 0.530948 -0.030776 0.184529 0.103 Uiso 1 1 calc R U . . .
H10B H 0.504696 -0.082760 0.208620 0.103 Uiso 1 1 calc R U . . .
C109 C 0.21522(19) 0.2625(7) 0.6063(7) 0.079(2) Uani 1 1 d . U . . .
H10C H 0.209424 0.208512 0.592736 0.095 Uiso 1 1 calc R U . . .
H10D H 0.198462 0.295284 0.611634 0.095 Uiso 1 1 calc R U . . .
C112 C 0.38945(18) 0.6444(6) 0.7755(6) 0.068(2) Uani 1 1 d . U . . .
C118 C 0.31401(10) 0.7152(3) 0.4021(3) 0.0453(16) Uani 1 1 d G U . . .
C130 C 0.31936(10) 0.7468(2) 0.3273(3) 0.0461(16) Uani 1 1 d G U . . .
H130 H 0.313624 0.798737 0.315244 0.055 Uiso 1 1 calc R U . . .
C1 C 0.33311(10) 0.7026(3) 0.2703(3) 0.0433(16) Uani 1 1 d G U . . .
H1 H 0.336771 0.724194 0.219149 0.052 Uiso 1 1 calc R U . . .
C28 C 0.34151(10) 0.6266(3) 0.2879(3) 0.0448(15) Uani 1 1 d G U . . .
C8 C 0.33615(11) 0.5950(2) 0.3627(3) 0.0507(18) Uani 1 1 d G U . . .
H8 H 0.341888 0.543108 0.374793 0.061 Uiso 1 1 calc R U . . .
C18 C 0.32240(11) 0.6393(3) 0.4198(3) 0.0515(18) Uani 1 1 d G U . . .
H18 H 0.318741 0.617650 0.470889 0.062 Uiso 1 1 calc R U . . .
C120 C 0.4444(2) 0.7736(6) 0.0240(7) 0.092(3) Uani 1 1 d . U . . .
H12A H 0.453157 0.798735 -0.022018 0.139 Uiso 1 1 calc R U . . .
H12B H 0.457775 0.739485 0.050717 0.139 Uiso 1 1 calc R U . . .
H12C H 0.438029 0.813912 0.061359 0.139 Uiso 1 1 calc R U . . .
C122 C 0.37535(19) 0.7575(7) 0.8482(6) 0.071(2) Uani 1 1 d . U . . .
H122 H 0.379104 0.808691 0.867745 0.085 Uiso 1 1 calc R U . . .
C126 C 0.36306(18) 0.6137(7) 0.7898(6) 0.074(2) Uani 1 1 d . U . . .
H126 H 0.358625 0.562433 0.771857 0.089 Uiso 1 1 calc R U . . .
C131 C 0.3476(2) 0.2150(8) 0.7887(8) 0.107(3) Uani 1 1 d . U . . .
H131 H 0.355074 0.171401 0.760904 0.128 Uiso 1 1 calc R U . . .
C7 C 0.42015(18) 0.3955(4) 0.3487(5) 0.122(3) Uani 1 1 d D U . . .
C29 C 0.4683(2) 0.2851(5) 0.1761(6) 0.127(3) Uani 1 1 d D U . . .
H29 H 0.478416 0.261283 0.134078 0.152 Uiso 1 1 calc R U . . .
C31 C 0.3864(2) 0.4704(4) 0.4574(6) 0.141(4) Uani 1 1 d D U . . .
H31 H 0.375245 0.495831 0.496078 0.169 Uiso 1 1 calc R U . . .
C57 C 0.4231(2) 0.4755(4) 0.3614(6) 0.135(3) Uani 1 1 d D U . . .
C59 C 0.41209(15) 0.2371(4) 0.3146(4) 0.126(3) Uani 1 1 d DG U . . .
C119 C 0.40789(16) 0.1583(4) 0.2971(5) 0.146(4) Uani 1 1 d DG U . . .
C15 C 0.42413(19) 0.1215(3) 0.2400(5) 0.144(4) Uani 1 1 d G U . . .
H15 H 0.421257 0.067704 0.227975 0.173 Uiso 1 1 calc R U . . .
C121 C 0.44456(17) 0.1634(4) 0.2004(4) 0.135(4) Uani 1 1 d DG U . . .
H121 H 0.455653 0.138196 0.161371 0.161 Uiso 1 1 calc R U . . .
C61 C 0.44876(15) 0.2421(4) 0.2179(4) 0.129(3) Uani 1 1 d DG U . . .
C123 C 0.43253(15) 0.2789(3) 0.2751(4) 0.115(3) Uani 1 1 d DG U . . .
C98 C 0.3882(2) 0.1162(5) 0.3395(7) 0.151(4) Uani 1 1 d D U . . .
H98 H 0.386084 0.061626 0.329887 0.181 Uiso 1 1 calc R U . . .
C102 C 0.43572(18) 0.3584(3) 0.2903(5) 0.110(3) Uani 1 1 d D U . . .
C104 C 0.4603(2) 0.4794(5) 0.2669(7) 0.125(3) Uani 1 1 d D U . . .
H104 H 0.474890 0.507055 0.241447 0.150 Uiso 1 1 calc R U . . .
C110 C 0.3717(2) 0.1532(5) 0.3958(7) 0.155(4) Uani 1 1 d D U . . .
H110 H 0.357374 0.125146 0.421767 0.186 Uiso 1 1 calc R U . . .
C111 C 0.4731(2) 0.3630(5) 0.1959(6) 0.116(3) Uani 1 1 d D U . . .
H111 H 0.487806 0.390827 0.171438 0.140 Uiso 1 1 calc R U . . .
C113 C 0.4429(2) 0.5179(5) 0.3197(6) 0.126(3) Uani 1 1 d D U . . .
H113 H 0.444486 0.572847 0.327314 0.152 Uiso 1 1 calc R U . . .
C115 C 0.4563(2) 0.4002(5) 0.2515(6) 0.125(3) Uani 1 1 d D U . . .
C117 C 0.4060(2) 0.5133(5) 0.4156(6) 0.144(4) Uani 1 1 d D U . . .
H117 H 0.407690 0.568163 0.424017 0.172 Uiso 1 1 calc R U . . .
C125 C 0.38286(17) 0.3908(4) 0.4434(4) 0.146(3) Uani 1 1 d DG U . . .
C63 C 0.36304(15) 0.3481(5) 0.4847(4) 0.136(4) Uani 1 1 d G U . . .
H63 H 0.351711 0.373375 0.523080 0.163 Uiso 1 1 calc R U . . .
C127 C 0.35980(15) 0.2685(5) 0.4698(5) 0.154(4) Uani 1 1 d G U . . .
H127 H 0.346256 0.239375 0.497981 0.184 Uiso 1 1 calc R U . . .
C2 C 0.37638(17) 0.2316(4) 0.4136(5) 0.156(4) Uani 1 1 d DG U . . .
C129 C 0.39620(15) 0.2742(4) 0.3723(4) 0.123(3) Uani 1 1 d DG U . . .
C65 C 0.39944(14) 0.3538(4) 0.3872(4) 0.128(3) Uani 1 1 d DG U . . .
P5 P 0.30512(11) 0.5087(3) 0.6446(3) 0.1485(19) Uani 1 1 d . U . . .
F2 F 0.3326(2) 0.5360(9) 0.6064(7) 0.215(5) Uani 1 1 d . U . . .
F7 F 0.3216(3) 0.4829(8) 0.7157(8) 0.234(5) Uani 1 1 d . U . . .
F15 F 0.3023(3) 0.5934(8) 0.6760(10) 0.233(5) Uani 1 1 d . U . . .
F27 F 0.2890(2) 0.5333(7) 0.5723(6) 0.186(4) Uani 1 1 d . U . . .
F29 F 0.2774(2) 0.4819(8) 0.6854(8) 0.203(4) Uani 1 1 d . U . . .
F31 F 0.3029(3) 0.4223(8) 0.6164(10) 0.241(5) Uani 1 1 d . U . . .
P2 P 0.3229(2) 0.0536(4) -0.0024(6) 0.107(3) Uani 0.387(5) 1 d D U P A 1
F3A F 0.3246(4) -0.0414(7) -0.0173(13) 0.125(5) Uani 0.387(5) 1 d D U P A 1
F9 F 0.2949(3) 0.0627(8) -0.0577(11) 0.109(5) Uani 0.387(5) 1 d D U P A 1
F11 F 0.3433(4) 0.0656(14) -0.0783(11) 0.134(6) Uani 0.387(5) 1 d D U P A 1
F17 F 0.2991(4) 0.0494(10) 0.0682(11) 0.127(6) Uani 0.387(5) 1 d D U P A 1
F21 F 0.3271(4) 0.1482(7) 0.0004(12) 0.114(5) Uani 0.387(5) 1 d D U P A 1
F23B F 0.3492(4) 0.0515(10) 0.0595(13) 0.125(5) Uani 0.387(5) 1 d D U P A 1
P1 P 0.48184(5) 0.75304(15) 0.2990(2) 0.0601(6) Uani 1 1 d . U . . .
F1 F 0.45228(11) 0.7174(3) 0.3130(4) 0.0807(16) Uani 1 1 d . U . . .
F6 F 0.49125(14) 0.7213(4) 0.3837(4) 0.102(2) Uani 1 1 d . U . . .
F18 F 0.51142(12) 0.7914(4) 0.2859(5) 0.107(2) Uani 1 1 d . U . . .
F19 F 0.47243(15) 0.8313(3) 0.3400(5) 0.117(2) Uani 1 1 d . U . . .
F26 F 0.49151(18) 0.6737(5) 0.2618(6) 0.151(3) Uani 1 1 d . U . . .
F28 F 0.47249(16) 0.7874(6) 0.2171(5) 0.146(3) Uani 1 1 d . U . . .
P6 P 0.31189(5) 0.09766(16) 0.6111(2) 0.0724(7) Uani 1 1 d . U . . .
F4 F 0.34244(11) 0.1293(4) 0.6051(4) 0.0926(18) Uani 1 1 d . U . . .
F8 F 0.30220(16) 0.1826(4) 0.6354(5) 0.118(2) Uani 1 1 d . U . . .
F10 F 0.28117(12) 0.0652(4) 0.6172(5) 0.104(2) Uani 1 1 d . U . . .
F14 F 0.30609(15) 0.1179(4) 0.5211(4) 0.108(2) Uani 1 1 d . U . . .
F20 F 0.32141(13) 0.0115(3) 0.5870(5) 0.098(2) Uani 1 1 d . U . . .
F36 F 0.31696(13) 0.0764(3) 0.7023(4) 0.0898(18) Uani 1 1 d . U . . .
P4 P 0.36156(11) -0.0722(4) 0.0879(4) 0.1061(19) Uani 0.613(5) 1 d D U P A 2
F3B F 0.3335(2) -0.0699(8) 0.0358(8) 0.141(5) Uani 0.613(5) 1 d D U P A 2
F23A F 0.3688(4) 0.0108(8) 0.0508(9) 0.174(5) Uani 0.613(5) 1 d D U P A 2
F38 F 0.3802(3) -0.0965(13) 0.0088(7) 0.198(6) Uani 0.613(5) 1 d D U P A 2
F39 F 0.3542(3) -0.1578(6) 0.1136(11) 0.170(5) Uani 0.613(5) 1 d D U P A 2
F40 F 0.3898(2) -0.0835(10) 0.1424(8) 0.167(5) Uani 0.613(5) 1 d D U P A 2
F41 F 0.3460(3) -0.0312(9) 0.1677(7) 0.201(6) Uani 0.613(5) 1 d D U P A 2
P7 P 0.28815(5) 0.52725(17) -0.0173(2) 0.0659(6) Uani 1 1 d . U . . .
F5 F 0.28371(19) 0.5068(7) -0.1070(5) 0.159(3) Uani 1 1 d . U . . .
F12 F 0.31959(11) 0.5078(4) -0.0331(5) 0.0969(19) Uani 1 1 d . U . . .
F16 F 0.29334(18) 0.5400(5) 0.0712(4) 0.131(3) Uani 1 1 d . U . . .
F22 F 0.28215(19) 0.4377(5) -0.0025(6) 0.155(3) Uani 1 1 d . U . . .
F24 F 0.29395(19) 0.6138(4) -0.0360(6) 0.143(3) Uani 1 1 d . U . . .
F30 F 0.25748(14) 0.5448(6) -0.0040(6) 0.156(3) Uani 1 1 d . U . . .
P3 P 0.40273(11) -0.0265(3) 0.7713(4) 0.1329(14) Uani 1 1 d . U . . .
F13 F 0.4198(2) -0.0769(9) 0.8211(8) 0.218(5) Uani 1 1 d . U . . .
F25 F 0.3802(3) -0.0830(8) 0.7865(13) 0.277(6) Uani 1 1 d . U . . .
F32 F 0.4156(3) -0.0683(10) 0.7026(9) 0.260(6) Uani 1 1 d . U . . .
F33 F 0.4275(3) 0.0351(10) 0.7609(9) 0.244(5) Uani 1 1 d . U . . .
F34 F 0.3833(3) 0.0187(9) 0.7147(9) 0.233(5) Uani 1 1 d . U . . .
F35 F 0.3941(3) 0.0349(8) 0.8342(9) 0.226(5) Uani 1 1 d . U . . .

loop_
_atom_site_aniso_label
_atom_site_aniso_U_11
_atom_site_aniso_U_22
_atom_site_aniso_U_33
_atom_site_aniso_U_23
_atom_site_aniso_U_13
_atom_site_aniso_U_12
O1 0.072(4) 0.067(4) 0.057(4) 0.007(3) 0.007(3) -0.005(3)
O2 0.070(3) 0.064(3) 0.055(4) 0.007(3) 0.006(3) -0.002(3)
N1 0.087(5) 0.044(3) 0.095(5) -0.005(4) -0.018(4) 0.008(3)
C46 0.079(5) 0.060(5) 0.094(6) -0.010(4) 0.003(5) -0.001(4)
C72 0.081(5) 0.054(4) 0.082(6) -0.007(4) -0.004(4) -0.005(4)
C21 0.056(4) 0.049(4) 0.072(5) 0.012(3) -0.019(4) -0.006(3)
C38 0.075(5) 0.049(4) 0.078(6) 0.024(4) -0.019(4) -0.005(4)
C107 0.088(6) 0.049(4) 0.100(7) 0.010(4) -0.022(5) -0.009(4)
N2 0.072(4) 0.095(5) 0.064(5) -0.023(4) 0.014(4) 0.020(4)
N3 0.055(3) 0.110(5) 0.045(4) -0.003(4) -0.006(3) 0.023(4)
N4 0.056(4) 0.086(4) 0.056(4) -0.003(4) 0.005(3) -0.007(3)
C76 0.054(4) 0.090(5) 0.078(6) 0.004(5) 0.010(4) 0.001(4)
C73 0.051(4) 0.092(6) 0.072(6) 0.006(5) 0.007(4) 0.008(4)
C4 0.041(3) 0.072(4) 0.052(4) 0.001(4) -0.005(3) 0.003(3)
C34 0.052(4) 0.067(4) 0.052(5) 0.007(4) -0.001(3) -0.002(4)
C37 0.055(4) 0.082(5) 0.053(5) 0.006(4) 0.003(4) -0.003(4)
N5 0.064(4) 0.128(6) 0.060(5) -0.023(4) 0.021(4) -0.032(4)
N6 0.046(3) 0.065(4) 0.052(4) -0.006(3) -0.011(3) 0.012(3)
C128 0.056(4) 0.063(4) 0.058(5) -0.002(4) 0.003(4) 0.005(4)
C26 0.055(4) 0.060(4) 0.059(5) -0.011(4) -0.001(3) 0.001(3)
C116 0.045(3) 0.052(4) 0.050(4) -0.004(3) -0.010(3) 0.003(3)
C5 0.057(4) 0.055(4) 0.059(5) -0.012(4) -0.007(4) 0.004(3)
C14 0.062(4) 0.062(4) 0.053(5) -0.003(4) -0.005(4) 0.007(4)
C3 0.055(4) 0.088(5) 0.043(4) -0.008(4) 0.010(3) 0.017(4)
C40 0.057(4) 0.085(5) 0.042(4) 0.002(4) 0.014(3) 0.007(4)
C10 0.049(4) 0.078(5) 0.051(5) 0.000(4) 0.009(3) 0.007(4)
C12 0.053(4) 0.065(4) 0.048(4) -0.008(3) 0.002(3) 0.012(3)
C97 0.053(4) 0.074(5) 0.054(5) 0.002(4) 0.004(4) 0.005(4)
C51 0.058(4) 0.097(6) 0.052(5) -0.003(4) 0.002(4) -0.002(4)
C6 0.049(3) 0.055(4) 0.042(4) -0.003(3) -0.004(3) 0.005(3)
C62 0.052(4) 0.053(4) 0.044(4) 0.005(3) -0.010(3) 0.000(3)
C75 0.046(4) 0.059(4) 0.049(4) 0.013(3) -0.001(3) 0.006(3)
C71 0.051(4) 0.059(4) 0.040(4) 0.001(3) 0.000(3) 0.006(3)
C32 0.054(4) 0.062(4) 0.040(4) -0.008(3) 0.008(3) 0.000(3)
C39 0.050(4) 0.060(4) 0.047(4) -0.013(4) -0.006(3) 0.003(3)
C11 0.054(4) 0.053(4) 0.048(4) 0.003(3) -0.004(3) 0.000(3)
C100 0.070(4) 0.054(4) 0.054(5) 0.005(4) -0.003(4) 0.013(4)
C84 0.062(4) 0.068(5) 0.060(5) 0.010(4) -0.006(4) 0.022(4)
C60 0.053(4) 0.063(4) 0.049(4) 0.008(3) -0.007(3) 0.014(3)
C89 0.051(4) 0.049(4) 0.044(4) 0.011(3) -0.012(3) 0.002(3)
C20 0.055(4) 0.052(4) 0.049(4) 0.006(3) -0.003(3) 0.006(3)
C13 0.065(5) 0.111(6) 0.056(5) -0.013(5) 0.008(4) -0.031(5)
C16 0.045(3) 0.048(3) 0.035(4) -0.004(3) -0.010(3) 0.004(3)
C17 0.058(4) 0.069(4) 0.048(4) 0.001(4) 0.008(3) 0.010(3)
C19 0.068(5) 0.083(5) 0.091(7) -0.031(5) 0.016(5) 0.009(4)
C23 0.058(4) 0.140(7) 0.056(5) -0.026(5) 0.002(4) -0.031(4)
C27 0.079(6) 0.151(8) 0.099(7) -0.055(6) 0.021(5) -0.044(6)
C33 0.054(4) 0.105(6) 0.055(5) -0.005(5) -0.003(4) 0.015(4)
C41 0.076(5) 0.087(5) 0.059(5) 0.008(5) 0.024(4) 0.019(4)
C44 0.060(5) 0.116(7) 0.071(6) -0.004(5) 0.018(4) -0.031(5)
C45 0.041(3) 0.089(4) 0.046(4) 0.006(4) -0.008(3) 0.008(3)
C49 0.045(4) 0.114(6) 0.045(4) -0.009(4) -0.008(3) -0.006(4)
C43 0.043(4) 0.097(6) 0.048(4) -0.003(4) -0.010(3) -0.011(4)
C108 0.054(4) 0.102(6) 0.055(5) -0.014(5) -0.002(4) -0.020(4)
C93 0.055(4) 0.138(7) 0.048(4) -0.015(5) -0.002(4) -0.033(4)
C103 0.056(5) 0.162(8) 0.060(5) -0.033(6) 0.003(4) -0.030(5)
C101 0.051(4) 0.156(8) 0.047(5) -0.017(5) 0.000(4) -0.018(5)
C52 0.047(3) 0.049(4) 0.036(4) -0.004(3) -0.005(3) 0.007(3)
C132 0.052(4) 0.067(4) 0.036(4) 0.001(4) -0.009(3) -0.003(3)
C114 0.057(4) 0.063(5) 0.039(4) 0.001(4) -0.005(3) 0.005(3)
C124 0.058(4) 0.049(4) 0.041(4) -0.007(3) 0.011(3) 0.003(3)
C22 0.052(4) 0.047(4) 0.046(4) -0.007(3) -0.004(3) 0.004(3)
C24 0.055(4) 0.046(4) 0.037(4) -0.005(3) -0.007(3) -0.001(3)
C53 0.083(5) 0.100(6) 0.084(6) -0.039(5) 0.011(5) 0.022(5)
C54 0.056(4) 0.101(5) 0.052(5) 0.002(4) -0.007(4) 0.019(4)
C47 0.047(4) 0.083(5) 0.051(5) -0.001(4) 0.007(3) 0.008(4)
C50 0.047(4) 0.079(5) 0.049(5) 0.005(4) -0.001(3) 0.007(4)
C58 0.052(4) 0.098(5) 0.042(4) 0.002(4) -0.004(3) 0.023(4)
C25 0.058(4) 0.126(7) 0.052(5) -0.014(5) -0.016(4) 0.028(5)
C95 0.061(4) 0.127(7) 0.055(5) -0.014(5) -0.020(4) 0.033(5)
C55 0.069(5) 0.078(6) 0.060(6) -0.002(5) 0.011(5) 0.004(5)
C64 0.054(4) 0.068(5) 0.054(5) -0.016(4) -0.006(3) 0.020(4)
C66 0.055(4) 0.095(6) 0.064(6) 0.002(5) -0.002(4) 0.023(4)
C67 0.038(3) 0.058(4) 0.053(4) -0.004(3) -0.003(3) -0.001(3)
C69 0.046(4) 0.052(4) 0.049(4) 0.001(3) -0.001(3) 0.002(3)
C30 0.042(3) 0.050(4) 0.041(4) -0.001(3) 0.001(3) 0.006(3)
C35 0.043(3) 0.046(3) 0.042(4) -0.003(3) -0.003(3) 0.002(3)
C80 0.043(3) 0.056(4) 0.053(5) 0.000(4) -0.016(3) 0.008(3)
C9 0.037(3) 0.059(4) 0.055(5) -0.003(3) -0.011(3) 0.004(3)
C68 0.068(5) 0.073(5) 0.067(6) 0.018(4) 0.023(4) 0.014(4)
C70 0.048(4) 0.080(4) 0.048(4) 0.007(4) -0.007(3) 0.019(3)
C74 0.070(5) 0.043(4) 0.111(6) -0.028(4) -0.005(4) 0.009(3)
C78 0.073(5) 0.057(5) 0.110(7) -0.030(5) 0.007(5) -0.003(4)
C105 0.066(5) 0.078(6) 0.105(7) -0.034(5) -0.004(5) -0.012(4)
C56 0.069(4) 0.068(5) 0.095(6) -0.033(4) 0.007(4) 0.013(4)
C88 0.071(5) 0.058(5) 0.100(6) -0.030(4) 0.015(4) 0.000(4)
C99 0.067(5) 0.057(5) 0.107(7) -0.031(4) 0.011(4) 0.008(4)
C77 0.058(4) 0.093(5) 0.064(5) -0.007(4) 0.024(3) -0.026(4)
C79 0.078(5) 0.087(5) 0.068(6) -0.010(5) 0.017(4) -0.023(5)
C48 0.083(6) 0.078(5) 0.064(5) -0.005(4) 0.015(4) -0.017(5)
C81 0.064(5) 0.084(5) 0.062(5) -0.008(4) 0.029(4) -0.021(4)
C92 0.059(5) 0.084(5) 0.075(6) -0.004(5) 0.020(4) -0.025(4)
C82 0.059(5) 0.086(5) 0.081(6) 0.002(5) 0.016(4) -0.029(4)
C83 0.081(5) 0.095(6) 0.098(7) -0.041(6) 0.025(5) 0.007(5)
C90 0.044(3) 0.051(3) 0.039(4) -0.005(3) -0.004(3) 0.006(3)
C91 0.047(4) 0.060(4) 0.057(4) 0.015(3) -0.011(3) -0.001(3)
C87 0.046(4) 0.059(4) 0.047(4) 0.012(3) -0.014(3) 0.001(3)
C85 0.046(4) 0.069(4) 0.040(4) 0.008(3) -0.008(3) 0.003(3)
C36 0.042(4) 0.079(4) 0.043(4) 0.012(3) -0.004(3) 0.001(3)
C86 0.068(5) 0.079(5) 0.051(5) 0.022(4) -0.003(4) -0.003(4)
C42 0.064(5) 0.062(4) 0.060(5) 0.027(4) -0.007(4) 0.001(4)
C94 0.065(5) 0.111(6) 0.054(5) -0.007(5) 0.004(4) -0.032(5)
C96 0.066(5) 0.109(6) 0.051(5) -0.015(5) -0.003(4) 0.026(5)
C106 0.098(6) 0.042(4) 0.119(7) -0.018(4) -0.012(5) 0.011(4)
C109 0.063(5) 0.098(6) 0.075(5) -0.007(5) 0.020(4) -0.026(4)
C112 0.056(4) 0.097(5) 0.052(5) 0.004(4) -0.007(4) 0.026(4)
C118 0.045(3) 0.048(3) 0.043(4) -0.007(3) -0.008(3) 0.004(3)
C130 0.046(4) 0.047(4) 0.045(4) -0.001(3) -0.012(3) 0.011(3)
C1 0.045(4) 0.052(4) 0.032(4) -0.003(3) -0.002(3) 0.005(3)
C28 0.046(3) 0.050(4) 0.038(4) -0.004(3) -0.003(3) 0.006(3)
C8 0.062(4) 0.053(4) 0.038(4) -0.002(3) -0.004(3) 0.015(3)
C18 0.061(4) 0.056(4) 0.038(4) 0.001(3) -0.002(3) 0.006(3)
C120 0.105(8) 0.072(6) 0.100(9) -0.001(6) 0.032(6) -0.037(6)
C122 0.065(4) 0.099(6) 0.048(5) -0.001(4) -0.003(4) 0.014(4)
C126 0.055(4) 0.100(6) 0.067(6) 0.000(5) -0.003(4) 0.019(4)
C131 0.070(5) 0.153(7) 0.098(7) -0.054(6) 0.023(5) -0.042(5)
C7 0.120(6) 0.144(6) 0.103(6) 0.023(5) -0.067(4) 0.012(5)
C29 0.111(6) 0.146(7) 0.123(7) 0.022(6) -0.046(5) 0.012(6)
C31 0.147(7) 0.166(7) 0.109(7) 0.018(6) -0.064(5) 0.027(6)
C57 0.137(6) 0.158(6) 0.110(6) 0.013(6) -0.064(5) 0.024(6)
C59 0.126(6) 0.127(6) 0.126(6) 0.026(5) -0.068(5) 0.007(5)
C119 0.146(7) 0.143(6) 0.151(7) 0.037(6) -0.052(5) -0.001(6)
C15 0.145(7) 0.142(7) 0.145(8) 0.026(6) -0.049(6) 0.016(6)
C121 0.143(7) 0.124(6) 0.136(7) 0.017(6) -0.060(6) 0.021(6)
C61 0.130(6) 0.131(6) 0.126(7) 0.020(6) -0.055(5) 0.008(5)
C123 0.110(6) 0.128(5) 0.106(6) 0.025(5) -0.053(4) 0.019(5)
C98 0.138(7) 0.163(7) 0.152(8) 0.054(6) -0.048(6) -0.011(6)
C102 0.099(5) 0.130(5) 0.102(6) 0.036(5) -0.054(4) 0.004(5)
C104 0.119(7) 0.135(6) 0.119(7) 0.012(6) -0.058(5) -0.008(6)
C110 0.147(7) 0.165(7) 0.152(8) 0.041(7) -0.062(6) -0.011(7)
C111 0.098(6) 0.141(6) 0.110(7) 0.021(6) -0.037(5) 0.006(6)
C113 0.130(7) 0.136(7) 0.113(7) 0.001(6) -0.074(5) 0.007(6)
C115 0.118(6) 0.139(6) 0.119(6) 0.022(5) -0.045(5) 0.008(5)
C117 0.140(7) 0.170(7) 0.120(7) 0.006(6) -0.063(5) 0.029(6)
C125 0.139(6) 0.184(6) 0.115(7) 0.024(6) -0.052(5) 0.022(6)
C63 0.111(6) 0.189(7) 0.108(7) 0.033(6) -0.061(5) 0.008(6)
C127 0.127(7) 0.200(7) 0.133(7) 0.036(7) -0.042(6) 0.017(7)
C2 0.142(7) 0.184(7) 0.141(7) 0.033(6) -0.051(5) 0.005(6)
C129 0.097(6) 0.162(6) 0.108(6) 0.042(5) -0.054(4) 0.000(5)
C65 0.113(6) 0.168(6) 0.104(6) 0.024(5) -0.053(4) 0.033(5)
P5 0.157(4) 0.161(4) 0.127(4) 0.073(3) -0.044(3) -0.078(3)
F2 0.164(7) 0.309(12) 0.173(9) 0.085(9) -0.032(6) -0.085(8)
F7 0.245(10) 0.246(10) 0.210(10) 0.127(8) -0.111(8) -0.109(9)
F15 0.251(11) 0.170(7) 0.278(13) -0.004(8) -0.059(9) -0.065(7)
F27 0.192(8) 0.213(9) 0.153(7) 0.099(7) -0.074(7) -0.088(7)
F29 0.184(7) 0.229(9) 0.195(10) 0.082(8) 0.000(6) -0.089(7)
F31 0.308(13) 0.177(7) 0.238(12) 0.012(8) -0.027(9) -0.045(8)
P2 0.134(7) 0.072(4) 0.115(7) -0.009(5) -0.005(5) -0.016(5)
F3A 0.160(13) 0.090(7) 0.125(14) -0.020(9) -0.006(10) -0.002(8)
F9 0.149(10) 0.064(8) 0.115(11) 0.005(8) -0.035(9) -0.046(8)
F11 0.127(12) 0.148(13) 0.127(11) 0.028(11) 0.007(9) -0.006(12)
F17 0.182(13) 0.085(10) 0.113(11) -0.029(9) 0.024(9) -0.033(10)
F21 0.141(12) 0.069(7) 0.134(13) 0.008(8) -0.073(9) -0.015(7)
F23B 0.156(11) 0.084(10) 0.135(11) -0.006(9) -0.037(9) 0.001(10)
P1 0.0661(13) 0.0602(13) 0.0541(14) 0.0037(11) -0.0051(11) -0.0017(11)
F1 0.077(3) 0.081(4) 0.084(4) 0.000(3) 0.003(3) -0.020(3)
F6 0.118(5) 0.101(4) 0.086(4) 0.034(4) -0.030(4) -0.017(4)
F18 0.073(3) 0.128(5) 0.119(6) 0.025(4) -0.013(3) -0.027(3)
F19 0.125(5) 0.050(3) 0.176(7) -0.017(4) 0.025(5) -0.007(3)
F26 0.148(7) 0.118(5) 0.185(8) -0.078(6) 0.039(6) 0.004(5)
F28 0.114(5) 0.229(8) 0.096(5) 0.087(5) -0.043(4) -0.059(5)
P6 0.0671(14) 0.0737(15) 0.0764(18) -0.0026(14) -0.0060(13) -0.0120(12)
F4 0.073(3) 0.105(4) 0.099(5) 0.005(4) -0.010(3) -0.029(3)
F8 0.140(6) 0.074(4) 0.141(6) -0.012(4) -0.020(5) 0.016(4)
F10 0.066(3) 0.125(5) 0.122(6) 0.000(4) -0.012(3) -0.018(3)
F14 0.116(5) 0.132(5) 0.075(4) 0.019(4) -0.025(4) -0.023(4)
F20 0.102(4) 0.072(3) 0.121(6) -0.014(4) -0.001(4) -0.005(3)
F36 0.111(5) 0.086(4) 0.072(4) 0.008(3) -0.020(3) -0.024(3)
P4 0.089(3) 0.111(4) 0.118(5) -0.003(3) -0.027(3) -0.009(3)
F3B 0.101(7) 0.138(10) 0.183(12) 0.009(9) -0.047(7) -0.009(7)
F23A 0.194(13) 0.143(8) 0.186(12) 0.020(8) -0.035(10) -0.073(8)
F38 0.158(10) 0.265(14) 0.172(10) -0.046(11) 0.004(8) 0.056(12)
F39 0.152(10) 0.110(7) 0.247(14) 0.035(8) -0.075(10) -0.006(7)
F40 0.132(9) 0.173(12) 0.197(12) -0.037(10) -0.068(9) 0.014(8)
F41 0.216(13) 0.230(14) 0.157(10) -0.014(10) 0.022(9) 0.064(12)
P7 0.0500(11) 0.0954(18) 0.0523(14) -0.0020(13) 0.0033(10) -0.0005(12)
F5 0.158(7) 0.251(9) 0.067(4) -0.047(5) -0.022(4) 0.039(7)
F12 0.055(3) 0.110(4) 0.126(6) -0.006(4) 0.002(3) 0.004(3)
F16 0.161(7) 0.182(7) 0.051(4) -0.009(4) -0.002(4) 0.004(6)
F22 0.159(7) 0.113(5) 0.193(8) -0.011(5) 0.071(7) -0.053(5)
F24 0.187(7) 0.082(4) 0.159(7) 0.024(4) 0.069(6) 0.034(4)
F30 0.066(4) 0.229(9) 0.173(8) -0.048(7) 0.017(4) 0.030(5)
P3 0.1286(18) 0.1350(18) 0.1350(18) -0.0067(13) 0.0009(13) -0.0019(12)
F13 0.163(8) 0.265(11) 0.224(10) 0.062(9) 0.001(8) 0.072(8)
F25 0.166(8) 0.192(10) 0.472(18) 0.025(10) -0.013(10) -0.066(8)
F32 0.204(10) 0.347(14) 0.228(9) -0.139(10) -0.049(8) 0.096(9)
F33 0.193(9) 0.338(12) 0.201(11) 0.022(9) 0.004(8) -0.111(9)
F34 0.187(9) 0.292(13) 0.219(10) 0.012(9) -0.047(9) 0.055(8)
F35 0.206(10) 0.240(11) 0.233(10) -0.093(9) 0.005(8) 0.056(8)

loop_
_atom_type_symbol
_atom_type_description
_atom_type_scat_dispersion_real
_atom_type_scat_dispersion_imag
_atom_type_scat_source
C C 0.0137 0.0067 'International Tables Vol C Tables 4.2.6.8 and 6.1.1.4'
F F 0.0583 0.0400 'International Tables Vol C Tables 4.2.6.8 and 6.1.1.4'
H H 0.0000 0.0000 'International Tables Vol C Tables 4.2.6.8 and 6.1.1.4'
N N 0.0241 0.0134 'International Tables Vol C Tables 4.2.6.8 and 6.1.1.4'
O O 0.0389 0.0241 'International Tables Vol C Tables 4.2.6.8 and 6.1.1.4'
P P 0.2543 0.3332 'International Tables Vol C Tables 4.2.6.8 and 6.1.1.4'

loop_
_geom_angle_atom_site_label_1
_geom_angle_atom_site_label_2
_geom_angle_atom_site_label_3
_geom_angle
_geom_angle_site_symmetry_1
_geom_angle_site_symmetry_3
_geom_angle_publ_flag
C124 O1 C120 116.4(7) . . ?
C11 O2 C55 117.0(6) . . ?
C46 N1 C107 120.0 . . ?
C46 N1 C106 118.2(6) . . ?
C107 N1 C106 121.7(6) . . ?
N1 C46 H46 120.0 . . ?
N1 C46 C72 120.0 . . ?
C72 C46 H46 120.0 . . ?
C46 C72 H72 120.0 . . ?
C21 C72 C46 120.0 . . ?
C21 C72 H72 120.0 . . ?
C72 C21 C91 119.4(4) . . ?
C38 C21 C72 120.0 . . ?
C38 C21 C91 120.6(4) . . ?
C21 C38 H38 120.0 . . ?
C107 C38 C21 120.0 . . ?
C107 C38 H38 120.0 . . ?
N1 C107 H107 120.0 . . ?
C38 C107 N1 120.0 . . ?
C38 C107 H107 120.0 . . ?
C41 N2 C53 120.5(9) . . ?
C41 N2 C83 121.5(9) . . ?
C83 N2 C53 117.7(10) . . ?
C66 N3 C96 119.7(8) . . ?
C66 N3 C122 119.8(9) . . ?
C122 N3 C96 120.3(9) . . ?
C76 N4 C37 120.0 . . ?
C76 N4 C109 119.6(6) . . ?
C37 N4 C109 120.3(6) . . ?
N4 C76 H76 120.0 . . ?
N4 C76 C73 120.0 . . ?
C73 C76 H76 120.0 . . ?
C76 C73 H73 120.0 . . ?
C4 C73 C76 120.0 . . ?
C4 C73 H73 120.0 . . ?
C73 C4 C67 121.2(4) . . ?
C34 C4 C73 120.0 . . ?
C34 C4 C67 118.8(4) . . ?
C4 C34 H34 120.0 . . ?
C37 C34 C4 120.0 . . ?
C37 C34 H34 120.0 . . ?
N4 C37 H37 120.0 . . ?
C34 C37 N4 120.0 . . ?
C34 C37 H37 120.0 . . ?
C13 N5 C44 119.5(9) . . ?
C27 N5 C13 120.6(9) . . ?
C27 N5 C44 119.8(9) . . ?
C128 N6 C14 120.0 . . ?
C128 N6 C64 118.4(5) . . ?
C14 N6 C64 120.8(5) . . ?
N6 C128 H128 120.0 . . ?
N6 C128 C26 120.0 . . ?
C26 C128 H128 120.0 . . ?
C128 C26 H26 120.0 . . ?
C116 C26 C128 120.0 . . ?
C116 C26 H26 120.0 . . ?
C26 C116 C5 120.0 . . ?
C26 C116 C118 118.9(4) . . ?
C5 C116 C118 121.0(4) . . ?
C116 C5 H5 120.0 . . ?
C116 C5 C14 120.0 . . ?
C14 C5 H5 120.0 . . ?
N6 C14 H14 120.0 . . ?
C5 C14 N6 120.0 . . ?
C5 C14 H14 120.0 . . ?
C40 C3 C51 120.0 . . ?
C40 C3 C96 120.2(6) . . ?
C51 C3 C96 119.6(6) . . ?
C3 C40 H40 120.0 . . ?
C3 C40 C10 120.0 . . ?
C10 C40 H40 120.0 . . ?
C40 C10 H10 120.0 . . ?
C40 C10 C12 120.0 . . ?
C12 C10 H10 120.0 . . ?
C10 C12 C64 120.3(5) . . ?
C97 C12 C10 120.0 . . ?
C97 C12 C64 119.0(5) . . ?
C12 C97 H97 120.0 . . ?
C51 C97 C12 120.0 . . ?
C51 C97 H97 120.0 . . ?
C3 C51 H51 120.0 . . ?
C97 C51 C3 120.0 . . ?
C97 C51 H51 120.0 . . ?
C62 C6 C39 120.0 . . ?
C62 C6 C90 121.2(4) . . ?
C39 C6 C90 118.5(4) . . ?
C6 C62 H62 120.0 . . ?
C75 C62 C6 120.0 . . ?
C75 C62 H62 120.0 . . ?
C62 C75 H75 120.0 . . ?
C71 C75 C62 120.0 . . ?
C71 C75 H75 120.0 . . ?
C75 C71 C32 120.0 . . ?
C75 C71 C17 119.6(5) . . ?
C32 C71 C17 120.2(5) . . ?
C71 C32 H32 120.0 . . ?
C39 C32 C71 120.0 . . ?
C39 C32 H32 120.0 . . ?
C6 C39 H39 120.0 . . ?
C32 C39 C6 120.0 . . ?
C32 C39 H39 120.0 . . ?
O2 C11 C100 115.0(4) . . ?
O2 C11 C20 124.9(4) . . ?
C100 C11 C20 120.0 . . ?
C11 C100 H100 120.0 . . ?
C11 C100 C84 120.0 . . ?
C84 C100 H100 120.0 . . ?
C100 C84 H84 120.0 . . ?
C60 C84 C100 120.0 . . ?
C60 C84 H84 120.0 . . ?
C84 C60 C70 120.5(4) . . ?
C89 C60 C84 120.0 . . ?
C89 C60 C70 119.0(4) . . ?
C60 C89 H89 120.0 . . ?
C60 C89 C20 120.0 . . ?
C20 C89 H89 120.0 . . ?
C11 C20 H20 120.0 . . ?
C89 C20 C11 120.0 . . ?
C89 C20 H20 120.0 . . ?
N5 C13 H13 120.6 . . ?
C94 C13 N5 118.8(10) . . ?
C94 C13 H13 120.6 . . ?
C52 C16 C28 114.6(5) . . ?
C90 C16 C52 121.8(7) . . ?
C90 C16 C28 123.4(7) . . ?
C19 C17 C71 122.9(7) . . ?
C19 C17 C68 113.4(9) . . ?
C68 C17 C71 123.7(8) . . ?
C17 C19 H19 118.5 . . ?
C17 C19 C83 122.9(10) . . ?
C83 C19 H19 118.5 . . ?
C94 C23 C93 122.0(9) . . ?
C94 C23 C131 118.1(9) . . ?
C131 C23 C93 119.8(10) . . ?
N5 C27 H27 118.4 . . ?
N5 C27 C131 123.3(12) . . ?
C131 C27 H27 118.4 . . ?
C112 C33 H33 120.1 . . ?
C122 C33 H33 120.1 . . ?
C122 C33 C112 119.7(10) . . ?
N2 C41 H41 119.6 . . ?
N2 C41 C68 120.8(9) . . ?
C68 C41 H41 119.6 . . ?
N5 C44 H44A 109.6 . . ?
N5 C44 H44B 109.6 . . ?
N5 C44 C77 110.2(8) . . ?
H44A C44 H44B 108.1 . . ?
C77 C44 H44A 109.6 . . ?
C77 C44 H44B 109.6 . . ?
C70 C45 C49 121.6(8) . . ?
C70 C45 C36 122.8(8) . . ?
C36 C45 C49 115.5(7) . . ?
C43 C49 C45 119.9(5) . . ?
C43 C49 C101 120.0 . . ?
C101 C49 C45 119.3(5) . . ?
C49 C43 H43 120.0 . . ?
C49 C43 C108 120.0 . . ?
C108 C43 H43 120.0 . . ?
C43 C108 H108 120.0 . . ?
C93 C108 C43 120.0 . . ?
C93 C108 H108 120.0 . . ?
C108 C93 C23 120.8(5) . . ?
C108 C93 C103 120.0 . . ?
C103 C93 C23 118.5(5) . . ?
C93 C103 H103 120.0 . . ?
C101 C103 C93 120.0 . . ?
C101 C103 H103 120.0 . . ?
C49 C101 H101 120.0 . . ?
C103 C101 C49 120.0 . . ?
C103 C101 H101 120.0 . . ?
C132 C52 C16 118.9(4) . . ?
C132 C52 C24 120.0 . . ?
C24 C52 C16 121.1(4) . . ?
C52 C132 H132 120.0 . . ?
C52 C132 C114 120.0 . . ?
C114 C132 H132 120.0 . . ?
C132 C114 H114 120.0 . . ?
C124 C114 C132 120.0 . . ?
C124 C114 H114 120.0 . . ?
O1 C124 C114 115.1(4) . . ?
O1 C124 C22 124.9(4) . . ?
C22 C124 C114 120.0 . . ?
C124 C22 H22 120.0 . . ?
C124 C22 C24 120.0 . . ?
C24 C22 H22 120.0 . . ?
C52 C24 H24 120.0 . . ?
C22 C24 C52 120.0 . . ?
C22 C24 H24 120.0 . . ?
N2 C53 H53A 109.8 . . ?
N2 C53 H53B 109.8 . . ?
H53A C53 H53B 108.2 . . ?
C56 C53 N2 109.6(8) . . ?
C56 C53 H53A 109.8 . . ?
C56 C53 H53B 109.8 . . ?
C47 C54 C95 120.0 . . ?
C47 C54 C70 123.4(5) . . ?
C95 C54 C70 116.3(5) . . ?
C54 C47 H47 120.0 . . ?
C54 C47 C50 120.0 . . ?
C50 C47 H47 120.0 . . ?
C47 C50 H50 120.0 . . ?
C58 C50 C47 120.0 . . ?
C58 C50 H50 120.0 . . ?
C50 C58 C25 120.0 . . ?
C50 C58 C112 121.4(5) . . ?
C25 C58 C112 118.4(5) . . ?
C58 C25 H25 120.0 . . ?
C95 C25 C58 120.0 . . ?
C95 C25 H25 120.0 . . ?
C54 C95 H95 120.0 . . ?
C25 C95 C54 120.0 . . ?
C25 C95 H95 120.0 . . ?
O2 C55 H55A 109.5 . . ?
O2 C55 H55B 109.5 . . ?
O2 C55 H55C 109.5 . . ?
H55A C55 H55B 109.5 . . ?
H55A C55 H55C 109.5 . . ?
H55B C55 H55C 109.5 . . ?
N6 C64 C12 109.7(5) . . ?
N6 C64 H64A 109.7 . . ?
N6 C64 H64B 109.7 . . ?
C12 C64 H64A 109.7 . . ?
C12 C64 H64B 109.7 . . ?
H64A C64 H64B 108.2 . . ?
N3 C66 H66 119.4 . . ?
N3 C66 C126 121.3(10) . . ?
C126 C66 H66 119.4 . . ?
C69 C67 C4 119.3(3) . . ?
C69 C67 C9 120.0 . . ?
C9 C67 C4 120.2(4) . . ?
C67 C69 H69 120.0 . . ?
C67 C69 C30 120.0 . . ?
C30 C69 H69 120.0 . . ?
C69 C30 H30 120.0 . . ?
C69 C30 C35 120.0 . . ?
C35 C30 H30 120.0 . . ?
C30 C35 C80 120.0 . . ?
C30 C35 C90 118.4(4) . . ?
C80 C35 C90 121.3(4) . . ?
C35 C80 H80 120.0 . . ?
C9 C80 C35 120.0 . . ?
C9 C80 H80 120.0 . . ?
C67 C9 H9 120.0 . . ?
C80 C9 C67 120.0 . . ?
C80 C9 H9 120.0 . . ?
C17 C68 H68 118.3 . . ?
C41 C68 C17 123.5(10) . . ?
C41 C68 H68 118.3 . . ?
C60 C70 C54 116.2(7) . . ?
C45 C70 C60 123.0(7) . . ?
C45 C70 C54 120.5(8) . . ?
C78 C74 C99 120.0 . . ?
C78 C74 C106 120.8(7) . . ?
C99 C74 C106 119.0(6) . . ?
C74 C78 H78 120.0 . . ?
C74 C78 C105 120.0 . . ?
C105 C78 H78 120.0 . . ?
C78 C105 H105 120.0 . . ?
C56 C105 C78 120.0 . . ?
C56 C105 H105 120.0 . . ?
C105 C56 C53 118.9(7) . . ?
C88 C56 C53 121.0(7) . . ?
C88 C56 C105 120.0 . . ?
C56 C88 H88 120.0 . . ?
C56 C88 C99 120.0 . . ?
C99 C88 H88 120.0 . . ?
C74 C99 H99 120.0 . . ?
C88 C99 C74 120.0 . . ?
C88 C99 H99 120.0 . . ?
C79 C77 C44 120.1(6) . . ?
C79 C77 C82 120.0 . . ?
C82 C77 C44 119.4(6) . . ?
C77 C79 H79 120.0 . . ?
C48 C79 C77 120.0 . . ?
C48 C79 H79 120.0 . . ?
C79 C48 H48 120.0 . . ?
C79 C48 C81 120.0 . . ?
C81 C48 H48 120.0 . . ?
C48 C81 C92 120.0 . . ?
C48 C81 C109 119.4(6) . . ?
C92 C81 C109 120.5(6) . . ?
C81 C92 H92 120.0 . . ?
C81 C92 C82 120.0 . . ?
C82 C92 H92 120.0 . . ?
C77 C82 H82 120.0 . . ?
C92 C82 C77 120.0 . . ?
C92 C82 H82 120.0 . . ?
N2 C83 C19 117.9(10) . . ?
N2 C83 H83 121.0 . . ?
C19 C83 H83 121.0 . . ?
C6 C90 C35 114.5(6) . . ?
C16 C90 C6 122.0(7) . . ?
C16 C90 C35 123.3(7) . . ?
C87 C91 C21 120.3(4) . . ?
C87 C91 C42 120.0 . . ?
C42 C91 C21 119.7(4) . . ?
C91 C87 H87 120.0 . . ?
C85 C87 C91 120.0 . . ?
C85 C87 H87 120.0 . . ?
C87 C85 H85 120.0 . . ?
C36 C85 C87 120.0 . . ?
C36 C85 H85 120.0 . . ?
C85 C36 C45 120.1(5) . . ?
C85 C36 C86 120.0 . . ?
C86 C36 C45 119.2(5) . . ?
C36 C86 H86 120.0 . . ?
C36 C86 C42 120.0 . . ?
C42 C86 H86 120.0 . . ?
C91 C42 H42 120.0 . . ?
C86 C42 C91 120.0 . . ?
C86 C42 H42 120.0 . . ?
C13 C94 C23 121.2(10) . . ?
C13 C94 H94 119.4 . . ?
C23 C94 H94 119.4 . . ?
N3 C96 C3 110.1(7) . . ?
N3 C96 H96A 109.6 . . ?
N3 C96 H96B 109.6 . . ?
C3 C96 H96A 109.6 . . ?
C3 C96 H96B 109.6 . . ?
H96A C96 H96B 108.2 . . ?
N1 C106 H10A 109.6 . . ?
N1 C106 H10B 109.6 . . ?
C74 C106 N1 110.4(7) . . ?
C74 C106 H10A 109.6 . . ?
C74 C106 H10B 109.6 . . ?
H10A C106 H10B 108.1 . . ?
N4 C109 C81 109.1(6) . . ?
N4 C109 H10C 109.9 . . ?
N4 C109 H10D 109.9 . . ?
C81 C109 H10C 109.9 . . ?
C81 C109 H10D 109.9 . . ?
H10C C109 H10D 108.3 . . ?
C33 C112 C58 122.4(8) . . ?
C126 C112 C33 116.5(9) . . ?
C126 C112 C58 121.0(9) . . ?
C130 C118 C116 120.4(4) . . ?
C130 C118 C18 120.0 . . ?
C18 C118 C116 119.3(4) . . ?
C118 C130 H130 120.0 . . ?
C118 C130 C1 120.0 . . ?
C1 C130 H130 120.0 . . ?
C130 C1 H1 120.0 . . ?
C28 C1 C130 120.0 . . ?
C28 C1 H1 120.0 . . ?
C1 C28 C16 119.2(4) . . ?
C1 C28 C8 120.0 . . ?
C8 C28 C16 120.3(4) . . ?
C28 C8 H8 120.0 . . ?
C28 C8 C18 120.0 . . ?
C18 C8 H8 120.0 . . ?
C118 C18 H18 120.0 . . ?
C8 C18 C118 120.0 . . ?
C8 C18 H18 120.0 . . ?
O1 C120 H12A 109.5 . . ?
O1 C120 H12B 109.5 . . ?
O1 C120 H12C 109.5 . . ?
H12A C120 H12B 109.5 . . ?
H12A C120 H12C 109.5 . . ?
H12B C120 H12C 109.5 . . ?
N3 C122 H122 119.0 . . ?
C33 C122 N3 121.9(11) . . ?
C33 C122 H122 119.0 . . ?
C66 C126 C112 120.5(11) . . ?
C66 C126 H126 119.8 . . ?
C112 C126 H126 119.8 . . ?
C23 C131 H131 121.1 . . ?
C27 C131 C23 117.7(12) . . ?
C27 C131 H131 121.1 . . ?
C102 C7 C57 119.9(5) . . ?
C102 C7 C65 119.2(5) . . ?
C65 C7 C57 120.5(5) . . ?
C61 C29 H29 120.0 . . ?
C61 C29 C111 119.9(7) . . ?
C111 C29 H29 120.0 . . ?
C117 C31 H31 119.5 . . ?
C125 C31 H31 119.5 . . ?
C125 C31 C117 121.0(7) . . ?
C113 C57 C7 120.4(6) . . ?
C113 C57 C117 120.0(6) . . ?
C117 C57 C7 119.6(6) . . ?
C119 C59 C123 120.0 . . ?
C129 C59 C119 120.5(5) . . ?
C129 C59 C123 119.5(5) . . ?
C15 C119 C59 120.0 . . ?
C98 C119 C59 119.5(5) . . ?
C98 C119 C15 120.4(5) . . ?
C119 C15 H15 120.0 . . ?
C119 C15 C121 120.0 . . ?
C121 C15 H15 120.0 . . ?
C15 C121 H121 120.0 . . ?
C61 C121 C15 120.0 . . ?
C61 C121 H121 120.0 . . ?
C29 C61 C121 120.2(5) . . ?
C29 C61 C123 119.7(5) . . ?
C123 C61 C121 120.0 . . ?
C61 C123 C59 120.0 . . ?
C102 C123 C59 119.6(4) . . ?
C102 C123 C61 120.4(4) . . ?
C119 C98 H98 119.8 . . ?
C119 C98 C110 120.5(7) . . ?
C110 C98 H98 119.8 . . ?
C7 C102 C123 120.9(5) . . ?
C7 C102 C115 119.2(5) . . ?
C123 C102 C115 119.6(5) . . ?
C113 C104 H104 120.2 . . ?
C115 C104 H104 120.2 . . ?
C115 C104 C113 119.6(7) . . ?
C98 C110 H110 120.3 . . ?
C2 C110 C98 119.3(7) . . ?
C2 C110 H110 120.3 . . ?
C29 C111 H111 120.0 . . ?
C115 C111 C29 120.0(7) . . ?
C115 C111 H111 120.0 . . ?
C57 C113 C104 119.7(7) . . ?
C57 C113 H113 120.2 . . ?
C104 C113 H113 120.2 . . ?
C104 C115 C102 120.8(6) . . ?
C104 C115 C111 119.2(6) . . ?
C111 C115 C102 120.0(6) . . ?
C31 C117 H117 120.2 . . ?
C57 C117 C31 119.6(7) . . ?
C57 C117 H117 120.2 . . ?
C31 C125 C63 120.9(6) . . ?
C31 C125 C65 119.1(6) . . ?
C63 C125 C65 120.0 . . ?
C125 C63 H63 120.0 . . ?
C125 C63 C127 120.0 . . ?
C127 C63 H63 120.0 . . ?
C63 C127 H127 120.0 . . ?
C63 C127 C2 120.0 . . ?
C2 C127 H127 120.0 . . ?
C110 C2 C127 119.3(5) . . ?
C110 C2 C129 120.6(5) . . ?
C129 C2 C127 120.0 . . ?
C59 C129 C2 119.4(5) . . ?
C59 C129 C65 120.6(5) . . ?
C2 C129 C65 120.0 . . ?
C7 C65 C125 120.0(5) . . ?
C7 C65 C129 119.9(5) . . ?
C129 C65 C125 120.0 . . ?
F2 P5 F29 178.7(9) . . ?
F2 P5 F31 102.6(10) . . ?
F7 P5 F2 87.6(7) . . ?
F7 P5 F15 93.0(9) . . ?
F7 P5 F29 91.5(7) . . ?
F7 P5 F31 90.0(8) . . ?
F15 P5 F2 86.4(8) . . ?
F15 P5 F29 92.7(9) . . ?
F15 P5 F31 170.7(10) . . ?
F27 P5 F2 91.6(6) . . ?
F27 P5 F7 178.6(11) . . ?
F27 P5 F15 88.1(8) . . ?
F27 P5 F29 89.3(6) . . ?
F27 P5 F31 89.1(8) . . ?
F31 P5 F29 78.4(8) . . ?
F3A P2 F9 92.7(7) . . ?
F3A P2 F17 95.8(11) . . ?
F3A P2 F23B 92.1(7) . . ?
F9 P2 F17 80.4(12) . . ?
F11 P2 F3A 88.6(13) . . ?
F11 P2 F9 92.8(12) . . ?
F11 P2 F17 172.0(13) . . ?
F11 P2 F21 79.7(12) . . ?
F11 P2 F23B 91.5(13) . . ?
F21 P2 F3A 167.7(14) . . ?
F21 P2 F9 91.5(8) . . ?
F21 P2 F17 96.3(11) . . ?
F21 P2 F23B 84.6(9) . . ?
F23B P2 F9 173.7(12) . . ?
F23B P2 F17 95.0(13) . . ?
F1 P1 F6 89.8(4) . . ?
F1 P1 F18 178.4(4) . . ?
F6 P1 F18 90.3(4) . . ?
F19 P1 F1 89.9(4) . . ?
F19 P1 F6 88.9(4) . . ?
F19 P1 F18 88.5(4) . . ?
F26 P1 F1 89.9(4) . . ?
F26 P1 F6 88.6(5) . . ?
F26 P1 F18 91.8(5) . . ?
F26 P1 F19 177.5(6) . . ?
F28 P1 F1 90.7(4) . . ?
F28 P1 F6 177.9(5) . . ?
F28 P1 F18 89.2(4) . . ?
F28 P1 F19 89.0(5) . . ?
F28 P1 F26 93.5(6) . . ?
F4 P6 F10 179.6(4) . . ?
F4 P6 F20 91.6(4) . . ?
F4 P6 F36 89.7(4) . . ?
F8 P6 F4 89.0(4) . . ?
F8 P6 F10 91.4(4) . . ?
F8 P6 F20 179.4(5) . . ?
F8 P6 F36 90.4(4) . . ?
F10 P6 F20 88.1(4) . . ?
F14 P6 F4 91.8(4) . . ?
F14 P6 F8 89.6(5) . . ?
F14 P6 F10 88.3(4) . . ?
F14 P6 F20 90.6(4) . . ?
F14 P6 F36 178.5(4) . . ?
F36 P6 F10 90.2(4) . . ?
F36 P6 F20 89.4(4) . . ?
F3B P4 F38 91.9(6) . . ?
F3B P4 F40 174.7(9) . . ?
F3B P4 F41 92.4(6) . . ?
F23A P4 F3B 87.3(9) . . ?
F23A P4 F38 77.9(10) . . ?
F23A P4 F40 97.9(10) . . ?
F23A P4 F41 92.2(7) . . ?
F38 P4 F41 169.0(10) . . ?
F39 P4 F3B 88.9(8) . . ?
F39 P4 F23A 173.0(9) . . ?
F39 P4 F38 96.4(11) . . ?
F39 P4 F40 85.8(8) . . ?
F39 P4 F41 93.8(7) . . ?
F40 P4 F38 87.9(6) . . ?
F40 P4 F41 88.8(6) . . ?
F5 P7 F12 85.6(4) . . ?
F5 P7 F22 84.8(6) . . ?
F16 P7 F5 175.1(6) . . ?
F16 P7 F12 92.0(4) . . ?
F16 P7 F22 90.8(5) . . ?
F16 P7 F24 91.8(5) . . ?
F16 P7 F30 89.4(5) . . ?
F22 P7 F12 90.1(4) . . ?
F24 P7 F5 92.5(6) . . ?
F24 P7 F12 89.5(4) . . ?
F24 P7 F22 177.3(6) . . ?
F30 P7 F5 92.9(5) . . ?
F30 P7 F12 178.5(5) . . ?
F30 P7 F22 89.3(5) . . ?
F30 P7 F24 91.1(5) . . ?
F13 P3 F25 86.3(9) . . ?
F13 P3 F32 85.7(8) . . ?
F13 P3 F33 91.5(8) . . ?
F13 P3 F34 173.8(10) . . ?
F13 P3 F35 99.3(9) . . ?
F25 P3 F32 97.5(11) . . ?
F25 P3 F33 176.3(11) . . ?
F25 P3 F34 89.0(9) . . ?
F25 P3 F35 97.1(10) . . ?
F32 P3 F33 85.2(9) . . ?
F32 P3 F34 91.0(8) . . ?
F32 P3 F35 164.8(11) . . ?
F34 P3 F33 93.5(9) . . ?
F34 P3 F35 85.2(8) . . ?
F35 P3 F33 80.4(8) . . ?

loop_
_geom_bond_atom_site_label_1
_geom_bond_atom_site_label_2
_geom_bond_distance
_geom_bond_site_symmetry_2
_geom_bond_publ_flag
O1 C124 1.370(7) . ?
O1 C120 1.413(11) . ?
O2 C11 1.380(7) . ?
O2 C55 1.432(10) . ?
N1 C46 1.3900 . ?
N1 C107 1.3900 . ?
N1 C106 1.492(11) . ?
C46 H46 0.9500 . ?
C46 C72 1.3900 . ?
C72 H72 0.9500 . ?
C72 C21 1.3900 . ?
C21 C38 1.3900 . ?
C21 C91 1.475(6) . ?
C38 H38 0.9500 . ?
C38 C107 1.3900 . ?
C107 H107 0.9500 . ?
N2 C41 1.308(13) . ?
N2 C53 1.512(12) . ?
N2 C83 1.342(13) . ?
N3 C66 1.335(13) . ?
N3 C96 1.510(11) . ?
N3 C122 1.350(12) . ?
N4 C76 1.3900 . ?
N4 C37 1.3900 . ?
N4 C109 1.463(10) . ?
C76 H76 0.9500 . ?
C76 C73 1.3900 . ?
C73 H73 0.9500 . ?
C73 C4 1.3900 . ?
C4 C34 1.3900 . ?
C4 C67 1.533(5) . ?
C34 H34 0.9500 . ?
C34 C37 1.3900 . ?
C37 H37 0.9500 . ?
N5 C13 1.395(13) . ?
N5 C27 1.309(14) . ?
N5 C44 1.491(11) . ?
N6 C128 1.3900 . ?
N6 C14 1.3900 . ?
N6 C64 1.483(9) . ?
C128 H128 0.9500 . ?
C128 C26 1.3900 . ?
C26 H26 0.9500 . ?
C26 C116 1.3900 . ?
C116 C5 1.3900 . ?
C116 C118 1.495(5) . ?
C5 H5 0.9500 . ?
C5 C14 1.3900 . ?
C14 H14 0.9500 . ?
C3 C40 1.3900 . ?
C3 C51 1.3900 . ?
C3 C96 1.513(10) . ?
C40 H40 0.9500 . ?
C40 C10 1.3900 . ?
C10 H10 0.9500 . ?
C10 C12 1.3900 . ?
C12 C97 1.3900 . ?
C12 C64 1.522(9) . ?
C97 H97 0.9500 . ?
C97 C51 1.3900 . ?
C51 H51 0.9500 . ?
C6 C62 1.3900 . ?
C6 C39 1.3900 . ?
C6 C90 1.503(8) . ?
C62 H62 0.9500 . ?
C62 C75 1.3900 . ?
C75 H75 0.9500 . ?
C75 C71 1.3900 . ?
C71 C32 1.3900 . ?
C71 C17 1.476(9) . ?
C32 H32 0.9500 . ?
C32 C39 1.3900 . ?
C39 H39 0.9500 . ?
C11 C100 1.3900 . ?
C11 C20 1.3900 . ?
C100 H100 0.9500 . ?
C100 C84 1.3900 . ?
C84 H84 0.9500 . ?
C84 C60 1.3900 . ?
C60 C89 1.3900 . ?
C60 C70 1.505(9) . ?
C89 H89 0.9500 . ?
C89 C20 1.3900 . ?
C20 H20 0.9500 . ?
C13 H13 0.9500 . ?
C13 C94 1.354(12) . ?
C16 C52 1.497(8) . ?
C16 C90 1.361(10) . ?
C16 C28 1.535(8) . ?
C17 C19 1.378(13) . ?
C17 C68 1.396(11) . ?
C19 H19 0.9500 . ?
C19 C83 1.403(13) . ?
C23 C93 1.491(10) . ?
C23 C94 1.402(15) . ?
C23 C131 1.414(15) . ?
C27 H27 0.9500 . ?
C27 C131 1.373(14) . ?
C33 H33 0.9500 . ?
C33 C112 1.416(14) . ?
C33 C122 1.340(13) . ?
C41 H41 0.9500 . ?
C41 C68 1.341(12) . ?
C44 H44A 0.9900 . ?
C44 H44B 0.9900 . ?
C44 C77 1.525(11) . ?
C45 C49 1.518(9) . ?
C45 C70 1.360(13) . ?
C45 C36 1.508(10) . ?
C49 C43 1.3900 . ?
C49 C101 1.3900 . ?
C43 H43 0.9500 . ?
C43 C108 1.3900 . ?
C108 H108 0.9500 . ?
C108 C93 1.3900 . ?
C93 C103 1.3900 . ?
C103 H103 0.9500 . ?
C103 C101 1.3900 . ?
C101 H101 0.9500 . ?
C52 C132 1.3900 . ?
C52 C24 1.3900 . ?
C132 H132 0.9500 . ?
C132 C114 1.3900 . ?
C114 H114 0.9500 . ?
C114 C124 1.3900 . ?
C124 C22 1.3900 . ?
C22 H22 0.9500 . ?
C22 C24 1.3900 . ?
C24 H24 0.9500 . ?
C53 H53A 0.9900 . ?
C53 H53B 0.9900 . ?
C53 C56 1.504(13) . ?
C54 C47 1.3900 . ?
C54 C95 1.3900 . ?
C54 C70 1.525(9) . ?
C47 H47 0.9500 . ?
C47 C50 1.3900 . ?
C50 H50 0.9500 . ?
C50 C58 1.3900 . ?
C58 C25 1.3900 . ?
C58 C112 1.481(10) . ?
C25 H25 0.9500 . ?
C25 C95 1.3900 . ?
C95 H95 0.9500 . ?
C55 H55A 0.9800 . ?
C55 H55B 0.9800 . ?
C55 H55C 0.9800 . ?
C64 H64A 0.9900 . ?
C64 H64B 0.9900 . ?
C66 H66 0.9500 . ?
C66 C126 1.351(13) . ?
C67 C69 1.3900 . ?
C67 C9 1.3900 . ?
C69 H69 0.9500 . ?
C69 C30 1.3900 . ?
C30 H30 0.9500 . ?
C30 C35 1.3900 . ?
C35 C80 1.3900 . ?
C35 C90 1.511(8) . ?
C80 H80 0.9500 . ?
C80 C9 1.3900 . ?
C9 H9 0.9500 . ?
C68 H68 0.9500 . ?
C74 C78 1.3900 . ?
C74 C99 1.3900 . ?
C74 C106 1.475(12) . ?
C78 H78 0.9500 . ?
C78 C105 1.3900 . ?
C105 H105 0.9500 . ?
C105 C56 1.3900 . ?
C56 C88 1.3900 . ?
C88 H88 0.9500 . ?
C88 C99 1.3900 . ?
C99 H99 0.9500 . ?
C77 C79 1.3900 . ?
C77 C82 1.3900 . ?
C79 H79 0.9500 . ?
C79 C48 1.3900 . ?
C48 H48 0.9500 . ?
C48 C81 1.3900 . ?
C81 C92 1.3900 . ?
C81 C109 1.525(12) . ?
C92 H92 0.9500 . ?
C92 C82 1.3900 . ?
C82 H82 0.9500 . ?
C83 H83 0.9500 . ?
C91 C87 1.3900 . ?
C91 C42 1.3900 . ?
C87 H87 0.9500 . ?
C87 C85 1.3900 . ?
C85 H85 0.9500 . ?
C85 C36 1.3900 . ?
C36 C86 1.3900 . ?
C86 H86 0.9500 . ?
C86 C42 1.3900 . ?
C42 H42 0.9500 . ?
C94 H94 0.9500 . ?
C96 H96A 0.9900 . ?
C96 H96B 0.9900 . ?
C106 H10A 0.9900 . ?
C106 H10B 0.9900 . ?
C109 H10C 0.9900 . ?
C109 H10D 0.9900 . ?
C112 C126 1.403(13) . ?
C118 C130 1.3900 . ?
C118 C18 1.3900 . ?
C130 H130 0.9500 . ?
C130 C1 1.3900 . ?
C1 H1 0.9500 . ?
C1 C28 1.3900 . ?
C28 C8 1.3900 . ?
C8 H8 0.9500 . ?
C8 C18 1.3900 . ?
C18 H18 0.9500 . ?
C120 H12A 0.9800 . ?
C120 H12B 0.9800 . ?
C120 H12C 0.9800 . ?
C122 H122 0.9500 . ?
C126 H126 0.9500 . ?
C131 H131 0.9500 . ?
C7 C57 1.3897(14) . ?
C7 C102 1.3892(14) . ?
C7 C65 1.3895(14) . ?
C29 H29 0.9500 . ?
C29 C61 1.3891(14) . ?
C29 C111 1.3895(14) . ?
C31 H31 0.9500 . ?
C31 C117 1.3900(14) . ?
C31 C125 1.3891(14) . ?
C57 C113 1.3891(14) . ?
C57 C117 1.3892(14) . ?
C59 C119 1.3900 . ?
C59 C123 1.3900 . ?
C59 C129 1.3899(14) . ?
C119 C15 1.3900 . ?
C119 C98 1.3897(14) . ?
C15 H15 0.9500 . ?
C15 C121 1.3900 . ?
C121 H121 0.9500 . ?
C121 C61 1.3900 . ?
C61 C123 1.3900 . ?
C123 C102 1.3896(14) . ?
C98 H98 0.9500 . ?
C98 C110 1.3902(14) . ?
C102 C115 1.3900(14) . ?
C104 H104 0.9500 . ?
C104 C113 1.3902(14) . ?
C104 C115 1.3891(14) . ?
C110 H110 0.9500 . ?
C110 C2 1.3892(14) . ?
C111 H111 0.9500 . ?
C111 C115 1.3895(14) . ?
C113 H113 0.9500 . ?
C117 H117 0.9500 . ?
C125 C63 1.3900 . ?
C125 C65 1.3900 . ?
C63 H63 0.9500 . ?
C63 C127 1.3900 . ?
C127 H127 0.9500 . ?
C127 C2 1.3900 . ?
C2 C129 1.3900 . ?
C129 C65 1.3900 . ?
P5 F2 1.549(11) . ?
P5 F7 1.503(11) . ?
P5 F15 1.545(14) . ?
P5 F27 1.503(9) . ?
P5 F29 1.576(11) . ?
P5 F31 1.551(14) . ?
P2 F3A 1.642(10) . ?
P2 F9 1.651(11) . ?
P2 F11 1.626(12) . ?
P2 F17 1.654(12) . ?
P2 F21 1.628(11) . ?
P2 F23B 1.644(12) . ?
P1 F1 1.575(6) . ?
P1 F6 1.587(6) . ?
P1 F18 1.591(6) . ?
P1 F19 1.569(7) . ?
P1 F26 1.563(7) . ?
P1 F28 1.561(7) . ?
P6 F4 1.579(6) . ?
P6 F8 1.577(7) . ?
P6 F10 1.592(6) . ?
P6 F14 1.575(7) . ?
P6 F20 1.593(6) . ?
P6 F36 1.590(7) . ?
P4 F3B 1.618(9) . ?
P4 F23A 1.587(11) . ?
P4 F38 1.657(10) . ?
P4 F39 1.563(10) . ?
P4 F40 1.657(9) . ?
P4 F41 1.688(9) . ?
P7 F5 1.560(8) . ?
P7 F12 1.582(6) . ?
P7 F16 1.522(7) . ?
P7 F22 1.575(8) . ?
P7 F24 1.536(8) . ?
P7 F30 1.533(7) . ?
P3 F13 1.456(12) . ?
P3 F25 1.479(12) . ?
P3 F32 1.491(13) . ?
P3 F33 1.606(12) . ?
P3 F34 1.544(12) . ?
P3 F35 1.545(12) . ?

loop_
_geom_torsion_atom_site_label_1
_geom_torsion_atom_site_label_2
_geom_torsion_atom_site_label_3
_geom_torsion_atom_site_label_4
_geom_torsion
_geom_torsion_site_symmetry_1
_geom_torsion_site_symmetry_2
_geom_torsion_site_symmetry_3
_geom_torsion_site_symmetry_4
_geom_torsion_publ_flag
O1 C124 C22 C24 180.0(6) . . . . ?
O2 C11 C100 C84 176.0(6) . . . . ?
O2 C11 C20 C89 -175.6(6) . . . . ?
N1 C46 C72 C21 0.0 . . . . ?
C46 N1 C107 C38 0.0 . . . . ?
C46 N1 C106 C74 -76.5(9) . . . . ?
C46 C72 C21 C38 0.0 . . . . ?
C46 C72 C21 C91 -179.1(5) . . . . ?
C72 C21 C38 C107 0.0 . . . . ?
C72 C21 C91 C87 38.9(5) . . . . ?
C72 C21 C91 C42 -142.8(3) . . . . ?
C21 C38 C107 N1 0.0 . . . . ?
C21 C91 C87 C85 178.3(5) . . . . ?
C21 C91 C42 C86 -178.3(5) . . . . ?
C38 C21 C91 C87 -140.2(4) . . . . ?
C38 C21 C91 C42 38.1(5) . . . . ?
C107 N1 C46 C72 0.0 . . . . ?
C107 N1 C106 C74 100.0(8) . . . . ?
N2 C41 C68 C17 0.0(17) . . . . ?
N2 C53 C56 C105 82.5(9) . . . . ?
N2 C53 C56 C88 -93.8(9) . . . . ?
N3 C66 C126 C112 -5.3(16) . . . . ?
N4 C76 C73 C4 0.0 . . . . ?
C76 N4 C37 C34 0.0 . . . . ?
C76 N4 C109 C81 -104.9(7) . . . . ?
C76 C73 C4 C34 0.0 . . . . ?
C76 C73 C4 C67 179.2(5) . . . . ?
C73 C4 C34 C37 0.0 . . . . ?
C73 C4 C67 C69 159.6(3) . . . . ?
C73 C4 C67 C9 -12.1(6) . . . . ?
C4 C34 C37 N4 0.0 . . . . ?
C4 C67 C69 C30 -171.8(5) . . . . ?
C4 C67 C9 C80 171.7(5) . . . . ?
C34 C4 C67 C69 -21.2(5) . . . . ?
C34 C4 C67 C9 167.1(3) . . . . ?
C37 N4 C76 C73 0.0 . . . . ?
C37 N4 C109 C81 73.0(8) . . . . ?
N5 C13 C94 C23 -2.3(17) . . . . ?
N5 C27 C131 C23 -3(2) . . . . ?
N5 C44 C77 C79 -79.8(10) . . . . ?
N5 C44 C77 C82 92.3(9) . . . . ?
N6 C128 C26 C116 0.0 . . . . ?
C128 N6 C14 C5 0.0 . . . . ?
C128 N6 C64 C12 69.5(7) . . . . ?
C128 C26 C116 C5 0.0 . . . . ?
C128 C26 C116 C118 175.5(5) . . . . ?
C26 C116 C5 C14 0.0 . . . . ?
C26 C116 C118 C130 146.1(3) . . . . ?
C26 C116 C118 C18 -27.4(5) . . . . ?
C116 C5 C14 N6 0.0 . . . . ?
C116 C118 C130 C1 -173.5(5) . . . . ?
C116 C118 C18 C8 173.5(5) . . . . ?
C5 C116 C118 C130 -38.5(5) . . . . ?
C5 C116 C118 C18 148.0(3) . . . . ?
C14 N6 C128 C26 0.0 . . . . ?
C14 N6 C64 C12 -100.1(6) . . . . ?
C3 C40 C10 C12 0.0 . . . . ?
C40 C3 C51 C97 0.0 . . . . ?
C40 C3 C96 N3 89.2(9) . . . . ?
C40 C10 C12 C97 0.0 . . . . ?
C40 C10 C12 C64 170.6(6) . . . . ?
C10 C12 C97 C51 0.0 . . . . ?
C10 C12 C64 N6 -84.1(7) . . . . ?
C12 C97 C51 C3 0.0 . . . . ?
C97 C12 C64 N6 86.6(7) . . . . ?
C51 C3 C40 C10 0.0 . . . . ?
C51 C3 C96 N3 -85.1(9) . . . . ?
C6 C62 C75 C71 0.0 . . . . ?
C62 C6 C39 C32 0.0 . . . . ?
C62 C6 C90 C16 44.1(9) . . . . ?
C62 C6 C90 C35 -130.4(5) . . . . ?
C62 C75 C71 C32 0.0 . . . . ?
C62 C75 C71 C17 -174.8(6) . . . . ?
C75 C71 C32 C39 0.0 . . . . ?
C75 C71 C17 C19 149.0(8) . . . . ?
C75 C71 C17 C68 -29.3(11) . . . . ?
C71 C32 C39 C6 0.0 . . . . ?
C71 C17 C19 C83 -178.3(10) . . . . ?
C71 C17 C68 C41 177.0(9) . . . . ?
C32 C71 C17 C19 -25.8(11) . . . . ?
C32 C71 C17 C68 156.0(7) . . . . ?
C39 C6 C62 C75 0.0 . . . . ?
C39 C6 C90 C16 -142.3(6) . . . . ?
C39 C6 C90 C35 43.1(7) . . . . ?
C11 C100 C84 C60 0.0 . . . . ?
C100 C11 C20 C89 0.0 . . . . ?
C100 C84 C60 C89 0.0 . . . . ?
C100 C84 C60 C70 -172.3(6) . . . . ?
C84 C60 C89 C20 0.0 . . . . ?
C84 C60 C70 C45 122.4(7) . . . . ?
C84 C60 C70 C54 -51.8(8) . . . . ?
C60 C89 C20 C11 0.0 . . . . ?
C89 C60 C70 C45 -50.0(10) . . . . ?
C89 C60 C70 C54 135.8(5) . . . . ?
C20 C11 C100 C84 0.0 . . . . ?
C13 N5 C27 C131 -2(2) . . . . ?
C13 N5 C44 C77 110.6(10) . . . . ?
C16 C52 C132 C114 -179.7(5) . . . . ?
C16 C52 C24 C22 179.7(5) . . . . ?
C16 C28 C8 C18 -172.2(5) . . . . ?
C17 C71 C32 C39 174.8(6) . . . . ?
C17 C19 C83 N2 2.4(19) . . . . ?
C19 C17 C68 C41 -1.4(15) . . . . ?
C23 C93 C103 C101 171.2(9) . . . . ?
C27 N5 C13 C94 4.6(17) . . . . ?
C27 N5 C44 C77 -66.3(14) . . . . ?
C33 C112 C126 C66 5.1(14) . . . . ?
C41 N2 C53 C56 81.6(13) . . . . ?
C41 N2 C83 C19 -3.8(18) . . . . ?
C44 N5 C13 C94 -172.3(10) . . . . ?
C44 N5 C27 C131 174.9(13) . . . . ?
C44 C77 C79 C48 172.0(6) . . . . ?
C44 C77 C82 C92 -172.1(6) . . . . ?
C45 C49 C43 C108 169.8(7) . . . . ?
C45 C49 C101 C103 -169.8(7) . . . . ?
C45 C36 C86 C42 170.6(5) . . . . ?
C49 C45 C70 C60 170.1(6) . . . . ?
C49 C45 C70 C54 -15.9(12) . . . . ?
C49 C45 C36 C85 137.8(5) . . . . ?
C49 C45 C36 C86 -32.8(7) . . . . ?
C49 C43 C108 C93 0.0 . . . . ?
C43 C49 C101 C103 0.0 . . . . ?
C43 C108 C93 C23 -170.9(9) . . . . ?
C43 C108 C93 C103 0.0 . . . . ?
C108 C93 C103 C101 0.0 . . . . ?
C93 C23 C94 C13 175.5(10) . . . . ?
C93 C23 C131 C27 -173.0(12) . . . . ?
C93 C103 C101 C49 0.0 . . . . ?
C101 C49 C43 C108 0.0 . . . . ?
C52 C16 C90 C6 15.8(10) . . . . ?
C52 C16 C90 C35 -170.2(6) . . . . ?
C52 C16 C28 C1 40.0(6) . . . . ?
C52 C16 C28 C8 -147.7(4) . . . . ?
C52 C132 C114 C124 0.0 . . . . ?
C132 C52 C24 C22 0.0 . . . . ?
C132 C114 C124 O1 -180.0(5) . . . . ?
C132 C114 C124 C22 0.0 . . . . ?
C114 C124 C22 C24 0.0 . . . . ?
C124 C22 C24 C52 0.0 . . . . ?
C24 C52 C132 C114 0.0 . . . . ?
C53 N2 C41 C68 -171.2(10) . . . . ?
C53 N2 C83 C19 170.3(11) . . . . ?
C53 C56 C88 C99 176.2(6) . . . . ?
C54 C47 C50 C58 0.0 . . . . ?
C47 C54 C95 C25 0.0 . . . . ?
C47 C54 C70 C60 -60.9(8) . . . . ?
C47 C54 C70 C45 124.7(8) . . . . ?
C47 C50 C58 C25 0.0 . . . . ?
C47 C50 C58 C112 174.1(7) . . . . ?
C50 C58 C25 C95 0.0 . . . . ?
C50 C58 C112 C33 36.3(11) . . . . ?
C50 C58 C112 C126 -140.7(8) . . . . ?
C58 C25 C95 C54 0.0 . . . . ?
C58 C112 C126 C66 -177.7(8) . . . . ?
C25 C58 C112 C33 -149.5(7) . . . . ?
C25 C58 C112 C126 33.5(11) . . . . ?
C95 C54 C47 C50 0.0 . . . . ?
C95 C54 C70 C60 125.3(6) . . . . ?
C95 C54 C70 C45 -49.0(9) . . . . ?
C55 O2 C11 C100 -171.9(6) . . . . ?
C55 O2 C11 C20 3.8(9) . . . . ?
C64 N6 C128 C26 -169.7(5) . . . . ?
C64 N6 C14 C5 169.5(5) . . . . ?
C64 C12 C97 C51 -170.7(5) . . . . ?
C66 N3 C96 C3 -70.2(12) . . . . ?
C66 N3 C122 C33 -4.2(14) . . . . ?
C67 C4 C34 C37 -179.2(5) . . . . ?
C67 C69 C30 C35 0.0 . . . . ?
C69 C67 C9 C80 0.0 . . . . ?
C69 C30 C35 C80 0.0 . . . . ?
C69 C30 C35 C90 173.5(5) . . . . ?
C30 C35 C80 C9 0.0 . . . . ?
C30 C35 C90 C6 49.4(7) . . . . ?
C30 C35 C90 C16 -125.1(6) . . . . ?
C35 C80 C9 C67 0.0 . . . . ?
C80 C35 C90 C6 -137.2(5) . . . . ?
C80 C35 C90 C16 48.3(9) . . . . ?
C9 C67 C69 C30 0.0 . . . . ?
C68 C17 C19 C83 0.1(16) . . . . ?
C70 C60 C89 C20 172.5(6) . . . . ?
C70 C45 C49 C43 -43.0(10) . . . . ?
C70 C45 C49 C101 126.8(7) . . . . ?
C70 C45 C36 C85 -39.1(9) . . . . ?
C70 C45 C36 C86 150.4(6) . . . . ?
C70 C54 C47 C50 -173.5(7) . . . . ?
C70 C54 C95 C25 173.9(7) . . . . ?
C74 C78 C105 C56 0.0 . . . . ?
C78 C74 C99 C88 0.0 . . . . ?
C78 C74 C106 N1 -87.3(8) . . . . ?
C78 C105 C56 C53 -176.3(6) . . . . ?
C78 C105 C56 C88 0.0 . . . . ?
C105 C56 C88 C99 0.0 . . . . ?
C56 C88 C99 C74 0.0 . . . . ?
C99 C74 C78 C105 0.0 . . . . ?
C99 C74 C106 N1 87.1(9) . . . . ?
C77 C79 C48 C81 0.0 . . . . ?
C79 C77 C82 C92 0.0 . . . . ?
C79 C48 C81 C92 0.0 . . . . ?
C79 C48 C81 C109 -177.4(6) . . . . ?
C48 C81 C92 C82 0.0 . . . . ?
C48 C81 C109 N4 64.0(9) . . . . ?
C81 C92 C82 C77 0.0 . . . . ?
C92 C81 C109 N4 -113.4(7) . . . . ?
C82 C77 C79 C48 0.0 . . . . ?
C83 N2 C41 C68 2.7(17) . . . . ?
C83 N2 C53 C56 -92.6(12) . . . . ?
C90 C6 C62 C75 173.4(6) . . . . ?
C90 C6 C39 C32 -173.6(6) . . . . ?
C90 C16 C52 C132 51.3(8) . . . . ?
C90 C16 C52 C24 -128.4(6) . . . . ?
C90 C16 C28 C1 -136.6(6) . . . . ?
C90 C16 C28 C8 35.7(8) . . . . ?
C90 C35 C80 C9 -173.3(5) . . . . ?
C91 C21 C38 C107 179.1(5) . . . . ?
C91 C87 C85 C36 0.0 . . . . ?
C87 C91 C42 C86 0.0 . . . . ?
C87 C85 C36 C45 -170.5(5) . . . . ?
C87 C85 C36 C86 0.0 . . . . ?
C85 C36 C86 C42 0.0 . . . . ?
C36 C45 C49 C43 140.1(5) . . . . ?
C36 C45 C49 C101 -50.1(8) . . . . ?
C36 C45 C70 C60 -13.2(12) . . . . ?
C36 C45 C70 C54 160.7(6) . . . . ?
C36 C86 C42 C91 0.0 . . . . ?
C42 C91 C87 C85 0.0 . . . . ?
C94 C23 C93 C108 39.3(14) . . . . ?
C94 C23 C93 C103 -131.8(9) . . . . ?
C94 C23 C131 C27 4.9(19) . . . . ?
C96 N3 C66 C126 179.4(9) . . . . ?
C96 N3 C122 C33 -178.9(9) . . . . ?
C96 C3 C40 C10 -174.3(6) . . . . ?
C96 C3 C51 C97 174.3(6) . . . . ?
C106 N1 C46 C72 176.6(7) . . . . ?
C106 N1 C107 C38 -176.4(7) . . . . ?
C106 C74 C78 C105 174.4(6) . . . . ?
C106 C74 C99 C88 -174.5(6) . . . . ?
C109 N4 C76 C73 177.9(6) . . . . ?
C109 N4 C37 C34 -177.9(6) . . . . ?
C109 C81 C92 C82 177.4(6) . . . . ?
C112 C33 C122 N3 4.3(15) . . . . ?
C112 C58 C25 C95 -174.3(7) . . . . ?
C118 C116 C5 C14 -175.4(5) . . . . ?
C118 C130 C1 C28 0.0 . . . . ?
C130 C118 C18 C8 0.0 . . . . ?
C130 C1 C28 C16 172.3(5) . . . . ?
C130 C1 C28 C8 0.0 . . . . ?
C1 C28 C8 C18 0.0 . . . . ?
C28 C16 C52 C132 -125.4(5) . . . . ?
C28 C16 C52 C24 54.9(6) . . . . ?
C28 C16 C90 C6 -167.9(6) . . . . ?
C28 C16 C90 C35 6.2(11) . . . . ?
C28 C8 C18 C118 0.0 . . . . ?
C18 C118 C130 C1 0.0 . . . . ?
C120 O1 C124 C114 177.6(7) . . . . ?
C120 O1 C124 C22 -2.4(9) . . . . ?
C122 N3 C66 C126 4.7(15) . . . . ?
C122 N3 C96 C3 104.4(10) . . . . ?
C122 C33 C112 C58 178.2(8) . . . . ?
C122 C33 C112 C126 -4.6(14) . . . . ?
C131 C23 C93 C108 -142.9(9) . . . . ?
C131 C23 C93 C103 46.0(13) . . . . ?
C131 C23 C94 C13 -2.4(18) . . . . ?
C7 C57 C113 C104 -2(2) . . . . ?
C7 C57 C117 C31 1(2) . . . . ?
C7 C102 C115 C104 -4.0(19) . . . . ?
C7 C102 C115 C111 176.6(11) . . . . ?
C29 C61 C123 C59 177.2(10) . . . . ?
C29 C61 C123 C102 0.2(10) . . . . ?
C29 C111 C115 C102 3(2) . . . . ?
C29 C111 C115 C104 -176.1(12) . . . . ?
C31 C125 C63 C127 179.9(10) . . . . ?
C31 C125 C65 C7 3.2(10) . . . . ?
C31 C125 C65 C129 -179.9(10) . . . . ?
C57 C7 C102 C123 -178.1(10) . . . . ?
C57 C7 C102 C115 7.3(18) . . . . ?
C57 C7 C65 C125 -4.9(14) . . . . ?
C57 C7 C65 C129 178.2(9) . . . . ?
C59 C119 C15 C121 0.0 . . . . ?
C59 C119 C98 C110 3.8(18) . . . . ?
C59 C123 C102 C7 4.7(14) . . . . ?
C59 C123 C102 C115 179.3(9) . . . . ?
C59 C129 C65 C7 -5.0(10) . . . . ?
C59 C129 C65 C125 178.1(8) . . . . ?
C119 C59 C123 C61 0.0 . . . . ?
C119 C59 C123 C102 177.0(8) . . . . ?
C119 C59 C129 C2 1.3(8) . . . . ?
C119 C59 C129 C65 -176.8(5) . . . . ?
C119 C15 C121 C61 0.0 . . . . ?
C119 C98 C110 C2 -5(2) . . . . ?
C15 C119 C98 C110 -179.0(11) . . . . ?
C15 C121 C61 C29 -177.2(10) . . . . ?
C15 C121 C61 C123 0.0 . . . . ?
C121 C61 C123 C59 0.0 . . . . ?
C121 C61 C123 C102 -177.0(9) . . . . ?
C61 C29 C111 C115 -6.9(19) . . . . ?
C61 C123 C102 C7 -178.2(8) . . . . ?
C61 C123 C102 C115 -3.7(14) . . . . ?
C123 C59 C119 C15 0.0 . . . . ?
C123 C59 C119 C98 177.2(11) . . . . ?
C123 C59 C129 C2 -178.0(5) . . . . ?
C123 C59 C129 C65 3.9(9) . . . . ?
C123 C102 C115 C104 -178.7(11) . . . . ?
C123 C102 C115 C111 2.0(18) . . . . ?
C98 C119 C15 C121 -177.1(11) . . . . ?
C98 C110 C2 C127 179.9(11) . . . . ?
C98 C110 C2 C129 3.9(19) . . . . ?
C102 C7 C57 C113 -4.3(19) . . . . ?
C102 C7 C57 C117 175.1(12) . . . . ?
C102 C7 C65 C125 -177.3(8) . . . . ?
C102 C7 C65 C129 5.9(14) . . . . ?
C110 C2 C129 C59 -2.2(11) . . . . ?
C110 C2 C129 C65 175.9(11) . . . . ?
C111 C29 C61 C121 -177.7(9) . . . . ?
C111 C29 C61 C123 5.1(15) . . . . ?
C113 C57 C117 C31 -179.6(12) . . . . ?
C113 C104 C115 C102 -2(2) . . . . ?
C113 C104 C115 C111 177.2(12) . . . . ?
C115 C104 C113 C57 5(2) . . . . ?
C117 C31 C125 C63 -179.3(10) . . . . ?
C117 C31 C125 C65 0.6(16) . . . . ?
C117 C57 C113 C104 178.6(12) . . . . ?
C125 C31 C117 C57 -3(2) . . . . ?
C125 C63 C127 C2 0.0 . . . . ?
C63 C125 C65 C7 -176.9(9) . . . . ?
C63 C125 C65 C129 0.0 . . . . ?
C63 C127 C2 C110 -176.0(11) . . . . ?
C63 C127 C2 C129 0.0 . . . . ?
C127 C2 C129 C59 -178.1(8) . . . . ?
C127 C2 C129 C65 0.0 . . . . ?
C2 C129 C65 C7 176.9(9) . . . . ?
C2 C129 C65 C125 0.0 . . . . ?
C129 C59 C119 C15 -179.2(8) . . . . ?
C129 C59 C119 C98 -2.0(10) . . . . ?
C129 C59 C123 C61 179.2(8) . . . . ?
C129 C59 C123 C102 -3.8(10) . . . . ?
C65 C7 C57 C113 -176.6(11) . . . . ?
C65 C7 C57 C117 2.8(19) . . . . ?
C65 C7 C102 C123 -5.8(17) . . . . ?
C65 C7 C102 C115 179.7(10) . . . . ?
C65 C125 C63 C127 0.0 . . . . ?

loop_
_twin_individual_id
_twin_individual_mass_fraction_refined
1 0.92(5)
2 0.08(5)

loop_
_smtbx_masks_void_nr
_smtbx_masks_void_average_x
_smtbx_masks_void_average_y
_smtbx_masks_void_average_z
_smtbx_masks_void_volume
_smtbx_masks_void_count_electrons
_smtbx_masks_void_content
1 0.008 0.078 0.356 7.2 0.0 ?
2 0.131 0.433 -0.074 576.3 162.4 '7 CH3CN'
3 -0.131 0.567 0.426 576.3 161.6 '7 CH3CN'
4 -0.008 0.922 0.856 7.2 0.0 ?
5 0.369 -0.067 0.426 576.3 161.9 '7 CH3CN'
6 0.492 0.578 0.856 7.2 0.0 ?
7 0.508 0.422 0.356 7.2 0.0 ?
8 0.631 0.067 -0.074 576.3 161.7 '7 CH3CN'
